data_4073293
loop_
_publ_author_name
'Pilz, Maurice Frederic'
'Limberg, Christian'
'Lazarov, Boyan B.'
'Hultzsch, Kai C.'
'Ziemer, Burkhard'

_publ_section_title
;
 Dinuclear Zinc Complexes Based on Parallel \b-Diiminato Binding
 Sites:&#x00A0; Syntheses, Structures, and Properties as CO2/Epoxide
 Copolymerization Catalysts
;
_journal_issue 15
_journal_name_full Organometallics
_journal_page_first 3668
_journal_paper_doi 10.1021/om070221e
_journal_volume 26
_journal_year 2007
_chemical_formula_moiety 'C260 H312 N16 O20 S8 Zn8, 2(C4 H8 O)'
_chemical_formula_sum 'C134 H164 N8 O11 S4 Zn4'
_chemical_formula_weight 2452.45
_chemical_name_systematic
; 
 (Me2C6H3Xanthdim)(Zn(SO2Et)2)2 
;
_space_group_IT_number 2
_symmetry_cell_setting triclinic
_symmetry_space_group_name_Hall '-P 1'
_symmetry_space_group_name_H-M 'P -1'
_atom_sites_solution_hydrogens geom
_atom_sites_solution_primary direct
_atom_sites_solution_secondary difmap
_audit_creation_method SHELXL-97
_cell_angle_alpha 97.68(2)
_cell_angle_beta 101.64(2)
_cell_angle_gamma 91.66(2)
_cell_formula_units_Z 2
_cell_length_a 16.976(3)
_cell_length_b 17.897(3)
_cell_length_c 24.587(4)
_cell_measurement_reflns_used 5000
_cell_measurement_temperature 180(2)
_cell_measurement_theta_max 25.0
_cell_measurement_theta_min 2.5
_cell_volume 7239(2)
_computing_cell_refinement 'IPDS2.87 (Stoe & Cie, 1997)'
_computing_data_collection 'IPDS2.87 (Stoe & Cie, 1997)'
_computing_data_reduction 'IPDS2.87 (Stoe & Cie, 1997)'
_computing_molecular_graphics 'DIAMOND (Brandenburg, 1999)'
_computing_publication_material 'SHELXL97 (Sheldrick, 1997)'
_computing_structure_refinement 'SHELXL97 (Sheldrick, 1997)'
_computing_structure_solution 'SHELXS97 (Sheldrick, 1990)'
_diffrn_ambient_temperature 180(2)
_diffrn_detector_area_resol_mean 6.667
_diffrn_measured_fraction_theta_full 0.941
_diffrn_measured_fraction_theta_max 0.941
_diffrn_measurement_device 'Stoe IPDS diffractometer'
_diffrn_measurement_method '\f-oscill.,\f-incr.=1.3\%,192 exposures'
_diffrn_radiation_monochromator 'planar graphite'
_diffrn_radiation_source 'fine-focus sealed X-ray tube'
_diffrn_radiation_type MoK\a
_diffrn_radiation_wavelength 0.71073
_diffrn_reflns_av_R_equivalents 0.1579
_diffrn_reflns_av_sigmaI/netI 0.4236
_diffrn_reflns_limit_h_max 20
_diffrn_reflns_limit_h_min -20
_diffrn_reflns_limit_k_max 21
_diffrn_reflns_limit_k_min -21
_diffrn_reflns_limit_l_max 29
_diffrn_reflns_limit_l_min -29
_diffrn_reflns_number 48741
_diffrn_reflns_theta_full 25.25
_diffrn_reflns_theta_max 25.25
_diffrn_reflns_theta_min 2.30
_diffrn_standards_decay_% 0
_diffrn_standards_interval_count 0
_diffrn_standards_interval_time 0
_diffrn_standards_number 0
_exptl_absorpt_coefficient_mu 0.766
_exptl_absorpt_correction_T_max 0.8619
_exptl_absorpt_correction_T_min 0.8027
_exptl_absorpt_correction_type refdelf
_exptl_absorpt_process_details
;
The correction was carried out by ABSCOR (Stoe, 1997), a modification of
DIFABS (Walker, N. & Stuart, D. (1983). Acta Cryst. A39, 158-166.
In contrary to DIFABS, ABSCOR loads F^2^ values instead of F ones.
;
_exptl_crystal_colour yellow
_exptl_crystal_density_diffrn 1.125
_exptl_crystal_density_method none
_exptl_crystal_description block
_exptl_crystal_F_000 2592
_exptl_crystal_size_max 0.30
_exptl_crystal_size_mid 0.20
_exptl_crystal_size_min 0.20
_refine_diff_density_max 1.069
_refine_diff_density_min -0.358
_refine_diff_density_rms 0.110
_refine_ls_extinction_coef 0.00130(18)
_refine_ls_extinction_expression Fc^*^=kFc[1+0.001xFc^2^\l^3^/sin(2\q)]^-1/4^
_refine_ls_extinction_method SHELXL
_refine_ls_goodness_of_fit_ref 0.711
_refine_ls_hydrogen_treatment constr
_refine_ls_matrix_type full
_refine_ls_number_parameters 1459
_refine_ls_number_reflns 24669
_refine_ls_number_restraints 124
_refine_ls_restrained_S_all 0.749
_refine_ls_R_factor_all 0.2691
_refine_ls_R_factor_gt 0.0808
_refine_ls_shift/su_max 0.003
_refine_ls_shift/su_mean 0.000
_refine_ls_structure_factor_coef Fsqd
_refine_ls_weighting_details 'calc w=1/[\s^2^(Fo^2^)+(0.0891P)^2^] where P=(Fo^2^+2Fc^2^)/3'
_refine_ls_weighting_scheme calc
_refine_ls_wR_factor_gt 0.1921
_refine_ls_wR_factor_ref 0.2610
_reflns_number_gt 5322
_reflns_number_total 24669
_reflns_threshold_expression I>2sigma(I)
_cod_data_source_file om070221e-file003.cif
_cod_data_source_block elke69
_cod_database_code 4073293

loop_
_symmetry_equiv_pos_as_xyz
'x, y, z'
'-x, -y, -z'

loop_
_atom_site_label
_atom_site_type_symbol
_atom_site_fract_x
_atom_site_fract_y
_atom_site_fract_z
_atom_site_U_iso_or_equiv
_atom_site_adp_type
_atom_site_occupancy
_atom_site_symmetry_multiplicity
_atom_site_calc_flag
_atom_site_refinement_flags
_atom_site_disorder_group
C1 C 0.0756(7) 0.1256(7) 0.5763(6) 0.050(3) Uani 1 1 d . .
C2 C 0.1393(7) 0.1022(7) 0.6142(5) 0.050(3) Uani 1 1 d . .
C3 C 0.1249(8) 0.0491(8) 0.6493(6) 0.063(4) Uani 1 1 d . .
H3 H 0.1685 0.0321 0.6745 0.075 Uiso 1 1 calc R .
C4 C 0.0447(8) 0.0214(8) 0.6468(6) 0.060(4) Uani 1 1 d . .
C5 C -0.0179(8) 0.0487(8) 0.6100(6) 0.060(4) Uani 1 1 d . .
H5 H -0.0716 0.0308 0.6087 0.071 Uiso 1 1 calc R .
C6 C -0.0049(6) 0.1016(7) 0.5748(6) 0.053(4) Uani 1 1 d . .
C7 C -0.0751(6) 0.1302(8) 0.5372(6) 0.057(4) Uani 1 1 d . .
C8 C -0.0465(7) 0.1916(7) 0.5036(6) 0.053(3) Uani 1 1 d . .
C9 C -0.1003(8) 0.2328(10) 0.4704(7) 0.081(5) Uani 1 1 d . .
H9 H -0.1560 0.2261 0.4706 0.097 Uiso 1 1 calc R .
C10 C -0.0780(7) 0.2822(9) 0.4376(7) 0.089(6) Uani 1 1 d D .
C11 C 0.0047(8) 0.2900(9) 0.4390(7) 0.083(5) Uani 1 1 d . .
H11 H 0.0223 0.3242 0.4169 0.099 Uiso 1 1 calc R .
C12 C 0.0634(7) 0.2506(7) 0.4710(6) 0.057(4) Uani 1 1 d . .
C13 C 0.0370(7) 0.2032(7) 0.5059(6) 0.055(4) Uani 1 1 d . .
C14 C 0.0301(8) -0.0365(9) 0.6837(6) 0.070(5) Uani 1 1 d . .
C15 C 0.088(2) -0.036(3) 0.7299(14) 0.39(4) Uani 1 1 d . .
H15A H 0.1408 -0.0404 0.7191 0.586 Uiso 1 1 calc R .
H15B H 0.0783 -0.0795 0.7488 0.586 Uiso 1 1 calc R .
H15C H 0.0888 0.0106 0.7555 0.586 Uiso 1 1 calc R .
C16 C 0.014(3) -0.1112(13) 0.6522(12) 0.34(3) Uani 1 1 d . .
H16A H -0.0269 -0.1097 0.6183 0.512 Uiso 1 1 calc R .
H16B H -0.0046 -0.1456 0.6753 0.512 Uiso 1 1 calc R .
H16C H 0.0641 -0.1290 0.6418 0.512 Uiso 1 1 calc R .
C17 C -0.050(2) -0.034(2) 0.697(2) 0.35(3) Uani 1 1 d . .
H17A H -0.0902 -0.0363 0.6618 0.518 Uiso 1 1 calc R .
H17B H -0.0531 0.0140 0.7208 0.518 Uiso 1 1 calc R .
H17C H -0.0593 -0.0762 0.7161 0.518 Uiso 1 1 calc R .
C18 C -0.1188(7) 0.0645(8) 0.4932(6) 0.081(5) Uani 1 1 d . .
H18A H -0.1648 0.0833 0.4689 0.121 Uiso 1 1 calc R .
H18B H -0.1378 0.0251 0.5123 0.121 Uiso 1 1 calc R .
H18C H -0.0813 0.0434 0.4704 0.121 Uiso 1 1 calc R .
C19 C -0.1345(7) 0.1669(8) 0.5711(6) 0.070(4) Uani 1 1 d . .
H19A H -0.1799 0.1844 0.5455 0.104 Uiso 1 1 calc R .
H19B H -0.1070 0.2099 0.5977 0.104 Uiso 1 1 calc R .
H19C H -0.1545 0.1297 0.5917 0.104 Uiso 1 1 calc R .
C20 C -0.1397(10) 0.3185(14) 0.3984(9) 0.177(12) Uani 1 1 d D .
C21 C -0.1054(13) 0.386(2) 0.381(2) 0.47(5) Uani 1 1 d D .
H21A H -0.0508 0.3767 0.3754 0.704 Uiso 1 1 calc R .
H21B H -0.1032 0.4292 0.4106 0.704 Uiso 1 1 calc R .
H21C H -0.1392 0.3967 0.3462 0.704 Uiso 1 1 calc R .
C22 C -0.170(3) 0.258(2) 0.3454(11) 0.70(10) Uani 1 1 d D .
H22A H -0.1273 0.2497 0.3245 1.045 Uiso 1 1 calc R .
H22B H -0.2171 0.2763 0.3214 1.045 Uiso 1 1 calc R .
H22C H -0.1859 0.2106 0.3572 1.045 Uiso 1 1 calc R .
C23 C -0.2111(10) 0.3369(15) 0.4244(12) 0.207(15) Uani 1 1 d D .
H23A H -0.1952 0.3398 0.4652 0.310 Uiso 1 1 calc R .
H23B H -0.2541 0.2972 0.4099 0.310 Uiso 1 1 calc R .
H23C H -0.2305 0.3855 0.4149 0.310 Uiso 1 1 calc R .
C24 C 0.2234(6) 0.1345(7) 0.6201(5) 0.049(3) Uani 1 1 d . .
C25 C 0.2849(7) 0.0846(7) 0.6209(5) 0.048(3) Uani 1 1 d . .
H25 H 0.2685 0.0325 0.6163 0.057 Uiso 1 1 calc R .
C26 C 0.2352(7) 0.2132(7) 0.6304(5) 0.047(3) Uani 1 1 d . .
H26 H 0.1883 0.2410 0.6302 0.057 Uiso 1 1 calc R .
C27 C 0.1494(7) 0.2569(7) 0.4653(6) 0.053(4) Uani 1 1 d . .
C28 C 0.1834(8) 0.1880(7) 0.4517(6) 0.053(3) Uani 1 1 d . .
H28 H 0.1541 0.1436 0.4554 0.064 Uiso 1 1 calc R .
C29 C 0.1894(7) 0.3281(8) 0.4692(6) 0.057(4) Uani 1 1 d . .
H29 H 0.1606 0.3705 0.4796 0.068 Uiso 1 1 calc R .
C30 C 0.4163(7) 0.0388(7) 0.6313(6) 0.050(3) Uani 1 1 d . .
C31 C 0.4219(9) -0.0042(9) 0.6750(7) 0.071(4) Uani 1 1 d . .
C32 C 0.4750(11) -0.0643(9) 0.6796(8) 0.085(5) Uani 1 1 d . .
C33 C 0.5190(8) -0.0766(9) 0.6374(9) 0.085(5) Uani 1 1 d . .
H33 H 0.5538 -0.1172 0.6380 0.102 Uiso 1 1 calc R .
C34 C 0.5145(9) -0.0337(9) 0.5956(8) 0.078(5) Uani 1 1 d . .
H34 H 0.5475 -0.0433 0.5688 0.093 Uiso 1 1 calc R .
C35 C 0.4629(7) 0.0230(8) 0.5919(6) 0.056(4) Uani 1 1 d . .
H35 H 0.4590 0.0519 0.5618 0.068 Uiso 1 1 calc R .
C36 C 0.3716(11) 0.0143(10) 0.7234(7) 0.100(6) Uani 1 1 d . .
H36A H 0.3831 -0.0219 0.7502 0.149 Uiso 1 1 calc R .
H36B H 0.3138 0.0104 0.7067 0.149 Uiso 1 1 calc R .
H36C H 0.3870 0.0656 0.7430 0.149 Uiso 1 1 calc R .
C37 C 0.4844(13) -0.1116(13) 0.7284(10) 0.144(9) Uani 1 1 d . .
H37A H 0.4489 -0.0937 0.7536 0.216 Uiso 1 1 calc R .
H37B H 0.5405 -0.1063 0.7492 0.216 Uiso 1 1 calc R .
H37C H 0.4699 -0.1648 0.7133 0.216 Uiso 1 1 calc R .
C38 C 0.2995(6) 0.3346(8) 0.6546(6) 0.052(3) Uani 1 1 d . .
C39 C 0.3083(7) 0.3677(7) 0.7099(6) 0.052(3) Uani 1 1 d . .
C40 C 0.3026(7) 0.4470(8) 0.7210(6) 0.059(4) Uani 1 1 d . .
C41 C 0.2922(8) 0.4893(9) 0.6773(7) 0.072(4) Uani 1 1 d . .
H41 H 0.2894 0.5424 0.6851 0.086 Uiso 1 1 calc R .
C42 C 0.2860(9) 0.4563(9) 0.6236(7) 0.077(4) Uani 1 1 d . .
H42 H 0.2788 0.4864 0.5942 0.093 Uiso 1 1 calc R .
C43 C 0.2900(8) 0.3773(8) 0.6112(6) 0.066(4) Uani 1 1 d . .
H43 H 0.2862 0.3540 0.5736 0.079 Uiso 1 1 calc R .
C44 C 0.3186(10) 0.3210(8) 0.7581(6) 0.080(5) Uani 1 1 d . .
H44A H 0.3236 0.3547 0.7937 0.120 Uiso 1 1 calc R .
H44B H 0.3674 0.2927 0.7589 0.120 Uiso 1 1 calc R .
H44C H 0.2717 0.2856 0.7528 0.120 Uiso 1 1 calc R .
C45 C 0.3104(10) 0.4855(8) 0.7799(6) 0.085(5) Uani 1 1 d . .
H45A H 0.3176 0.4479 0.8057 0.127 Uiso 1 1 calc R .
H45B H 0.2615 0.5121 0.7831 0.127 Uiso 1 1 calc R .
H45C H 0.3571 0.5219 0.7894 0.127 Uiso 1 1 calc R .
C46 C 0.2691(6) 0.0991(8) 0.4252(6) 0.055(4) Uani 1 1 d . .
C47 C 0.2689(8) 0.0630(10) 0.3686(7) 0.074(5) Uani 1 1 d . .
C48 C 0.2838(10) -0.0118(10) 0.3599(9) 0.086(6) Uani 1 1 d . .
C49 C 0.3015(10) -0.0503(10) 0.4046(11) 0.093(6) Uani 1 1 d . .
H49 H 0.3131 -0.1019 0.3981 0.112 Uiso 1 1 calc R .
C50 C 0.3032(8) -0.0180(10) 0.4580(9) 0.081(5) Uani 1 1 d . .
H50 H 0.3153 -0.0475 0.4878 0.097 Uiso 1 1 calc R .
C51 C 0.2875(7) 0.0575(8) 0.4698(7) 0.062(4) Uani 1 1 d . .
H51 H 0.2892 0.0803 0.5073 0.075 Uiso 1 1 calc R .
C52 C 0.2474(10) 0.1114(10) 0.3202(7) 0.092(6) Uani 1 1 d . .
H52A H 0.2383 0.1630 0.3357 0.138 Uiso 1 1 calc R .
H52B H 0.1985 0.0892 0.2939 0.138 Uiso 1 1 calc R .
H52C H 0.2920 0.1125 0.3004 0.138 Uiso 1 1 calc R .
C53 C 0.2844(13) -0.0452(10) 0.3025(9) 0.133(9) Uani 1 1 d . .
H53A H 0.2698 -0.0076 0.2772 0.200 Uiso 1 1 calc R .
H53B H 0.2453 -0.0887 0.2914 0.200 Uiso 1 1 calc R .
H53C H 0.3383 -0.0617 0.3004 0.200 Uiso 1 1 calc R .
C54 C 0.2923(7) 0.4204(7) 0.4680(5) 0.051(3) Uani 1 1 d . .
C55 C 0.2525(8) 0.4777(8) 0.4450(6) 0.064(4) Uani 1 1 d . .
C56 C 0.2849(8) 0.5522(8) 0.4564(7) 0.070(4) Uani 1 1 d . .
C57 C 0.3589(8) 0.5679(8) 0.4933(7) 0.071(5) Uani 1 1 d . .
H57 H 0.3806 0.6185 0.5034 0.086 Uiso 1 1 calc R .
C58 C 0.4014(8) 0.5095(8) 0.5154(6) 0.068(4) Uani 1 1 d . .
H58 H 0.4538 0.5200 0.5382 0.082 Uiso 1 1 calc R .
C59 C 0.3682(7) 0.4378(8) 0.5047(6) 0.060(4) Uani 1 1 d . .
H59 H 0.3962 0.3990 0.5219 0.072 Uiso 1 1 calc R .
C60 C 0.1739(9) 0.4594(9) 0.4004(7) 0.098(6) Uani 1 1 d . .
H60A H 0.1531 0.5063 0.3882 0.147 Uiso 1 1 calc R .
H60B H 0.1338 0.4343 0.4165 0.147 Uiso 1 1 calc R .
H60C H 0.1847 0.4260 0.3681 0.147 Uiso 1 1 calc R .
C61 C 0.2445(11) 0.6147(10) 0.4290(9) 0.114(7) Uani 1 1 d . .
H61A H 0.2776 0.6619 0.4422 0.171 Uiso 1 1 calc R .
H61B H 0.1915 0.6205 0.4386 0.171 Uiso 1 1 calc R .
H61C H 0.2379 0.6027 0.3882 0.171 Uiso 1 1 calc R .
C62 C 0.5637(16) 0.1487(10) 0.7646(10) 0.26(2) Uani 1 1 d D .
H62A H 0.5892 0.1141 0.7392 0.316 Uiso 1 1 d R .
H62B H 0.5062 0.1308 0.7561 0.316 Uiso 1 1 d R .
C63 C 0.592(2) 0.1306(14) 0.8196(10) 0.24(2) Uani 1 1 d D .
H63A H 0.6150 0.0808 0.8170 0.365 Uiso 1 1 calc R .
H63B H 0.5478 0.1300 0.8393 0.365 Uiso 1 1 calc R .
H63C H 0.6343 0.1686 0.8403 0.365 Uiso 1 1 calc R .
C64 C 0.5676(9) 0.2249(9) 0.5368(8) 0.085(5) Uani 1 1 d . .
H64A H 0.5794 0.2799 0.5486 0.102 Uiso 1 1 calc R .
H64B H 0.5912 0.1989 0.5688 0.102 Uiso 1 1 calc R .
C65 C 0.6059(10) 0.2007(10) 0.4899(9) 0.106(6) Uani 1 1 d . .
H65A H 0.6641 0.2129 0.5012 0.159 Uiso 1 1 calc R .
H65B H 0.5836 0.2270 0.4582 0.159 Uiso 1 1 calc R .
H65C H 0.5959 0.1461 0.4786 0.159 Uiso 1 1 calc R .
C66 C 0.1971(12) 0.3485(10) 0.0009(7) 0.098(6) Uani 1 1 d . .
C67 C 0.2512(11) 0.2995(9) 0.0272(7) 0.091(6) Uani 1 1 d . .
C68 C 0.2600(13) 0.2305(11) -0.0007(8) 0.126(8) Uani 1 1 d . .
H68 H 0.2947 0.1962 0.0171 0.152 Uiso 1 1 calc R .
C69 C 0.2160(15) 0.2096(12) -0.0579(10) 0.150(10) Uani 1 1 d . .
C70 C 0.1607(15) 0.2583(12) -0.0797(9) 0.143(10) Uani 1 1 d . .
H70 H 0.1300 0.2432 -0.1166 0.172 Uiso 1 1 calc R .
C71 C 0.1470(13) 0.3258(10) -0.0527(8) 0.112(7) Uani 1 1 d . .
C72 C 0.0803(12) 0.3771(11) -0.0712(7) 0.117(8) Uani 1 1 d D .
C73 C 0.1176(8) 0.4553(10) -0.0579(7) 0.073(5) Uani 1 1 d . .
C74 C 0.0962(8) 0.5112(11) -0.0904(6) 0.078(5) Uani 1 1 d . .
H74 H 0.0582 0.4988 -0.1248 0.093 Uiso 1 1 calc R .
C75 C 0.1290(9) 0.5870(11) -0.0743(7) 0.086(5) Uani 1 1 d . .
C76 C 0.1809(8) 0.6028(10) -0.0224(7) 0.082(5) Uani 1 1 d . .
H76 H 0.2019 0.6533 -0.0098 0.098 Uiso 1 1 calc R .
C77 C 0.2041(7) 0.5477(8) 0.0126(6) 0.058(4) Uani 1 1 d . .
C78 C 0.1714(7) 0.4750(9) -0.0059(6) 0.060(4) Uani 1 1 d . .
C79 C 0.236(3) 0.1342(18) -0.0936(14) 0.23(2) Uani 1 1 d . .
C80 C 0.277(2) 0.0779(18) -0.0570(15) 0.27(2) Uani 1 1 d . .
H80A H 0.2488 0.0747 -0.0260 0.408 Uiso 1 1 calc R .
H80B H 0.3331 0.0948 -0.0419 0.408 Uiso 1 1 calc R .
H80C H 0.2737 0.0281 -0.0796 0.408 Uiso 1 1 calc R .
C81 C 0.152(2) 0.0847(15) -0.1163(14) 0.27(2) Uani 1 1 d . .
H81A H 0.1301 0.0729 -0.0844 0.407 Uiso 1 1 calc R .
H81B H 0.1618 0.0376 -0.1388 0.407 Uiso 1 1 calc R .
H81C H 0.1140 0.1134 -0.1396 0.407 Uiso 1 1 calc R .
C82 C 0.267(4) 0.149(3) -0.143(2) 0.38(4) Uani 1 1 d . .
H82A H 0.2346 0.1856 -0.1622 0.567 Uiso 1 1 calc R .
H82B H 0.2650 0.1017 -0.1687 0.567 Uiso 1 1 calc R .
H82C H 0.3234 0.1692 -0.1311 0.567 Uiso 1 1 calc R .
C83 C 0.0426(13) 0.3577(11) -0.1337(7) 0.183(13) Uani 1 1 d D .
H83A H -0.0005 0.3916 -0.1439 0.275 Uiso 1 1 calc R .
H83B H 0.0203 0.3053 -0.1416 0.275 Uiso 1 1 calc R .
H83C H 0.0839 0.3636 -0.1557 0.275 Uiso 1 1 calc R .
C84 C 0.0112(13) 0.3723(14) -0.0375(9) 0.186(14) Uani 1 1 d D .
H84A H -0.0311 0.4057 -0.0507 0.280 Uiso 1 1 calc R .
H84B H 0.0333 0.3881 0.0026 0.280 Uiso 1 1 calc R .
H84C H -0.0116 0.3202 -0.0433 0.280 Uiso 1 1 calc R .
C85 C 0.1055(12) 0.6471(12) -0.1160(10) 0.112(7) Uani 1 1 d . .
C86 C 0.1256(14) 0.6162(17) -0.1740(10) 0.173(11) Uani 1 1 d . .
H86A H 0.0956 0.5678 -0.1888 0.260 Uiso 1 1 calc R .
H86B H 0.1835 0.6091 -0.1692 0.260 Uiso 1 1 calc R .
H86C H 0.1104 0.6524 -0.2003 0.260 Uiso 1 1 calc R .
C87 C 0.0164(12) 0.6595(11) -0.1204(9) 0.127(8) Uani 1 1 d . .
H87A H -0.0149 0.6115 -0.1346 0.191 Uiso 1 1 calc R .
H87B H -0.0001 0.6961 -0.1463 0.191 Uiso 1 1 calc R .
H87C H 0.0066 0.6789 -0.0833 0.191 Uiso 1 1 calc R .
C88 C 0.156(2) 0.7237(14) -0.0943(13) 0.27(2) Uani 1 1 d . .
H88A H 0.2130 0.7155 -0.0917 0.400 Uiso 1 1 calc R .
H88B H 0.1464 0.7437 -0.0571 0.400 Uiso 1 1 calc R .
H88C H 0.1388 0.7599 -0.1203 0.400 Uiso 1 1 calc R .
C89 C 0.2957(11) 0.3181(9) 0.0888(7) 0.076(5) Uani 1 1 d . .
C90 C 0.3730(10) 0.2954(8) 0.1040(7) 0.070(4) Uani 1 1 d . .
H90 H 0.3967 0.2727 0.0744 0.083 Uiso 1 1 calc R .
C91 C 0.2501(9) 0.3507(8) 0.1259(7) 0.068(4) Uani 1 1 d . .
H91 H 0.1964 0.3608 0.1099 0.082 Uiso 1 1 calc R .
C92 C 0.2612(7) 0.5722(8) 0.0661(6) 0.058(4) Uani 1 1 d . .
C93 C 0.3419(8) 0.5566(8) 0.0655(5) 0.062(4) Uani 1 1 d . .
H93 H 0.3520 0.5260 0.0333 0.074 Uiso 1 1 calc R .
C94 C 0.2339(7) 0.6168(8) 0.1078(6) 0.063(4) Uani 1 1 d . .
H94 H 0.1777 0.6237 0.1003 0.076 Uiso 1 1 calc R .
C95 C 0.2114(9) 0.3991(10) 0.2080(6) 0.074(5) Uani 1 1 d . .
C96 C 0.1643(11) 0.3521(11) 0.2339(8) 0.099(7) Uani 1 1 d . .
C97 C 0.1035(12) 0.384(2) 0.2602(9) 0.148(14) Uani 1 1 d . .
C98 C 0.0927(14) 0.4588(17) 0.2561(11) 0.133(11) Uani 1 1 d . .
H98 H 0.0512 0.4820 0.2717 0.160 Uiso 1 1 calc R .
C99 C 0.1371(14) 0.5010(13) 0.2313(9) 0.121(9) Uani 1 1 d . .
H99 H 0.1268 0.5530 0.2317 0.145 Uiso 1 1 calc R .
C100 C 0.1946(10) 0.4745(11) 0.2061(9) 0.096(6) Uani 1 1 d . .
H100 H 0.2233 0.5058 0.1875 0.115 Uiso 1 1 calc R .
C101 C 0.1836(10) 0.2705(13) 0.2333(9) 0.134(10) Uani 1 1 d . .
H10A H 0.2280 0.2604 0.2138 0.201 Uiso 1 1 calc R .
H10B H 0.1360 0.2382 0.2137 0.201 Uiso 1 1 calc R .
H10C H 0.1994 0.2597 0.2719 0.201 Uiso 1 1 calc R .
C102 C 0.0560(12) 0.3290(16) 0.2875(8) 0.181(14) Uani 1 1 d . .
H10D H 0.0778 0.2789 0.2835 0.272 Uiso 1 1 calc R .
H10E H -0.0010 0.3254 0.2689 0.272 Uiso 1 1 calc R .
H10F H 0.0613 0.3480 0.3275 0.272 Uiso 1 1 calc R .
C103 C 0.4932(10) 0.2691(8) 0.1614(6) 0.067(4) Uani 1 1 d . .
C104 C 0.5642(11) 0.3158(11) 0.1914(7) 0.091(5) Uani 1 1 d . .
H104 H 0.5576 0.3667 0.2057 0.110 Uiso 1 1 calc R .
C105 C 0.6378(14) 0.2905(13) 0.1998(10) 0.113(7) Uani 1 1 d . .
H105 H 0.6822 0.3234 0.2198 0.136 Uiso 1 1 calc R .
C106 C 0.6506(13) 0.2167(16) 0.1799(10) 0.116(7) Uani 1 1 d . .
H106 H 0.7039 0.2002 0.1843 0.139 Uiso 1 1 calc R .
C107 C 0.5850(16) 0.1659(12) 0.1531(9) 0.105(6) Uani 1 1 d . .
C108 C 0.5060(13) 0.1912(10) 0.1422(8) 0.093(5) Uani 1 1 d . .
C109 C 0.4345(14) 0.1402(10) 0.1176(9) 0.139(9) Uani 1 1 d . .
H10G H 0.3862 0.1693 0.1139 0.208 Uiso 1 1 calc R .
H10H H 0.4303 0.1019 0.1420 0.208 Uiso 1 1 calc R .
H10I H 0.4395 0.1154 0.0805 0.208 Uiso 1 1 calc R .
C110 C 0.5978(17) 0.0813(12) 0.1302(11) 0.167(11) Uani 1 1 d . .
H11A H 0.5455 0.0550 0.1130 0.251 Uiso 1 1 calc R .
H11B H 0.6244 0.0559 0.1613 0.251 Uiso 1 1 calc R .
H11C H 0.6315 0.0804 0.1022 0.251 Uiso 1 1 calc R .
C111 C 0.2329(7) 0.6966(8) 0.1915(6) 0.057(4) Uani 1 1 d . .
C112 C 0.1898(8) 0.7549(8) 0.1707(7) 0.059(4) Uani 1 1 d . .
C113 C 0.1460(10) 0.7958(9) 0.2082(9) 0.082(5) Uani 1 1 d . .
C114 C 0.1512(11) 0.7824(10) 0.2617(11) 0.097(6) Uani 1 1 d . .
H114 H 0.1218 0.8111 0.2854 0.116 Uiso 1 1 calc R .
C115 C 0.2004(12) 0.7257(11) 0.2824(8) 0.095(6) Uani 1 1 d . .
H115 H 0.2053 0.7169 0.3201 0.114 Uiso 1 1 calc R .
C116 C 0.2413(9) 0.6835(9) 0.2470(7) 0.069(4) Uani 1 1 d . .
H116 H 0.2750 0.6456 0.2605 0.083 Uiso 1 1 calc R .
C117 C 0.1888(8) 0.7758(9) 0.1160(7) 0.080(5) Uani 1 1 d . .
H11D H 0.1541 0.8181 0.1103 0.120 Uiso 1 1 calc R .
H11E H 0.1680 0.7326 0.0872 0.120 Uiso 1 1 calc R .
H11F H 0.2437 0.7909 0.1133 0.120 Uiso 1 1 calc R .
C118 C 0.0919(12) 0.8564(11) 0.1892(10) 0.126(8) Uani 1 1 d . .
H11G H 0.0938 0.8615 0.1503 0.189 Uiso 1 1 calc R .
H11H H 0.1102 0.9045 0.2133 0.189 Uiso 1 1 calc R .
H11I H 0.0366 0.8428 0.1916 0.189 Uiso 1 1 calc R .
C119 C 0.4886(6) 0.5708(11) 0.0939(5) 0.152(10) Uani 1 1 d GU .
C120 C 0.5123(11) 0.4973(10) 0.0844(6) 0.201(12) Uani 1 1 d GDU .
C121 C 0.5896(13) 0.4844(12) 0.0761(6) 0.247(15) Uani 1 1 d GDU .
C122 C 0.6433(8) 0.5451(16) 0.0773(6) 0.259(15) Uani 1 1 d GU .
H122 H 0.6962 0.5363 0.0717 0.311 Uiso 1 1 calc R .
C123 C 0.6196(7) 0.6185(13) 0.0868(5) 0.235(13) Uani 1 1 d GU .
H123 H 0.6563 0.6600 0.0876 0.282 Uiso 1 1 calc R .
C124 C 0.5422(8) 0.6314(10) 0.0951(5) 0.171(10) Uani 1 1 d GU .
H124 H 0.5260 0.6816 0.1016 0.205 Uiso 1 1 calc R .
C125 C 0.4618(12) 0.4331(13) 0.0834(11) 0.164(12) Uani 1 1 d D .
H12A H 0.4902 0.3874 0.0752 0.246 Uiso 1 1 calc R .
H12B H 0.4129 0.4332 0.0544 0.246 Uiso 1 1 calc R .
H12C H 0.4470 0.4339 0.1200 0.246 Uiso 1 1 calc R .
C126 C 0.6339(19) 0.4170(17) 0.0655(13) 0.28(2) Uani 1 1 d D .
H12D H 0.5993 0.3719 0.0645 0.413 Uiso 1 1 calc R .
H12E H 0.6819 0.4180 0.0955 0.413 Uiso 1 1 calc R .
H12F H 0.6503 0.4160 0.0294 0.413 Uiso 1 1 calc R .
C127 C 0.4860(9) 0.3398(11) 0.3702(6) 0.118(8) Uani 1 1 d D .
H12G H 0.4919 0.3943 0.3850 0.142 Uiso 1 1 d R .
H12H H 0.4910 0.3133 0.4035 0.142 Uiso 1 1 d R .
C128 C 0.5614(11) 0.3254(16) 0.3501(9) 0.164(11) Uani 1 1 d . .
H12I H 0.6067 0.3537 0.3766 0.247 Uiso 1 1 calc R .
H12J H 0.5570 0.3417 0.3131 0.247 Uiso 1 1 calc R .
H12K H 0.5704 0.2713 0.3472 0.247 Uiso 1 1 calc R .
C129 C 0.4950(10) 0.5638(9) 0.3278(6) 0.081(5) Uani 1 1 d . .
H12L H 0.5396 0.5372 0.3482 0.097 Uiso 1 1 calc R .
H12M H 0.5150 0.6166 0.3289 0.097 Uiso 1 1 calc R .
C130 C 0.4280(13) 0.5644(11) 0.3578(8) 0.118(7) Uani 1 1 d . .
H13A H 0.4470 0.5888 0.3965 0.177 Uiso 1 1 calc R .
H13B H 0.4083 0.5123 0.3577 0.177 Uiso 1 1 calc R .
H13C H 0.3843 0.5923 0.3390 0.177 Uiso 1 1 calc R .
C131 C 0.358(5) 0.784(4) 0.024(3) 0.34(4) Uani 1 1 d D .
H13D H 0.3264 0.7451 -0.0056 0.411 Uiso 1 1 d R .
H13E H 0.3612 0.7705 0.0616 0.411 Uiso 1 1 d R .
C132 C 0.336(2) 0.863(3) 0.015(2) 0.28(3) Uani 1 1 d D .
H13F H 0.2862 0.8655 -0.0194 0.339 Uiso 1 1 d R .
H13G H 0.2911 0.8908 0.0348 0.339 Uiso 1 1 d R .
C133 C 0.418(5) 0.908(2) 0.033(2) 0.39(5) Uani 1 1 d D .
H13H H 0.4534 0.9582 0.0312 0.464 Uiso 1 1 d R .
H13I H 0.4090 0.9366 0.0727 0.464 Uiso 1 1 d R .
C134 C 0.473(3) 0.864(6) 0.007(2) 0.31(4) Uani 1 1 d D .
H13J H 0.4701 0.8750 -0.0313 0.372 Uiso 1 1 d R .
H13K H 0.5291 0.8680 0.0289 0.372 Uiso 1 1 d R .
N1 N 0.3639(5) 0.1002(6) 0.6273(4) 0.049(3) Uani 1 1 d . .
N2 N 0.3041(5) 0.2527(5) 0.6403(4) 0.046(3) Uani 1 1 d . .
N3 N 0.2508(6) 0.1784(6) 0.4346(5) 0.055(3) Uani 1 1 d . .
N4 N 0.2616(5) 0.3431(5) 0.4603(5) 0.051(3) Uani 1 1 d . .
N5 N 0.2726(7) 0.3689(6) 0.1804(5) 0.061(3) Uani 1 1 d . .
N6 N 0.4176(7) 0.3017(6) 0.1553(5) 0.064(3) Uani 1 1 d . .
N7 N 0.2746(6) 0.6514(6) 0.1566(4) 0.057(3) Uani 1 1 d . .
N8 N 0.4059(6) 0.5812(6) 0.1067(4) 0.058(3) Uani 1 1 d . .
O1 O 0.0965(4) 0.1714(5) 0.5402(4) 0.051(2) Uani 1 1 d . .
O2 O 0.1959(5) 0.4213(6) 0.0274(4) 0.071(3) Uani 1 1 d . .
O3 O 0.4980(6) 0.2376(6) 0.6923(5) 0.115(5) Uani 1 1 d D .
O4 O 0.4378(8) 0.2448(7) 0.5713(5) 0.109(4) Uani 1 1 d . .
O5 O 0.4356(5) 0.2541(5) 0.4731(4) 0.071(3) Uani 1 1 d . .
O6 O 0.3464(6) 0.2766(8) 0.3629(4) 0.128(6) Uani 1 1 d D .
O7 O 0.3929(5) 0.2899(5) 0.2780(3) 0.063(3) Uani 1 1 d D .
O8 O 0.4446(6) 0.4425(5) 0.2632(4) 0.082(3) Uani 1 1 d . .
O9 O 0.3970(5) 0.5590(5) 0.2344(4) 0.073(3) Uani 1 1 d . .
O10 O 0.4654(6) 0.7155(6) 0.2105(5) 0.108(4) Uani 1 1 d . .
O11 O 0.430(4) 0.797(5) 0.008(2) 0.47(5) Uani 1 1 d D .
S1 S 0.4987(4) 0.2160(4) 0.7527(3) 0.056(3) Uani 0.520(11) 1 d PDU 1
S1S S 0.5612(4) 0.2265(4) 0.7365(3) 0.065(3) Uani 0.480(11) 1 d PDU 2
S2 S 0.4606(2) 0.2058(2) 0.5203(2) 0.0744(12) Uani 1 1 d D .
S3S S 0.4099(4) 0.2738(6) 0.3348(3) 0.051(4) Uani 0.437(15) 1 d PDU 2
S3 S 0.3877(5) 0.3268(5) 0.3383(2) 0.061(3) Uani 0.563(15) 1 d PDU 1
S4 S 0.4713(2) 0.5210(2) 0.25745(17) 0.0680(11) Uani 1 1 d D .
Zn1 Zn 0.40399(8) 0.20516(9) 0.63392(6) 0.0512(5) Uani 1 1 d D .
Zn2 Zn 0.32514(9) 0.26292(9) 0.43347(7) 0.0564(5) Uani 1 1 d D .
Zn3 Zn 0.38245(10) 0.35394(9) 0.21964(7) 0.0621(5) Uani 1 1 d D .
Zn4 Zn 0.39011(9) 0.63023(9) 0.17837(7) 0.0557(5) Uani 1 1 d D .

loop_
_atom_site_aniso_label
_atom_site_aniso_U_11
_atom_site_aniso_U_22
_atom_site_aniso_U_33
_atom_site_aniso_U_23
_atom_site_aniso_U_13
_atom_site_aniso_U_12
C1 0.037(6) 0.051(8) 0.058(9) 0.007(7) 0.004(6) -0.003(6)
C2 0.044(7) 0.049(8) 0.056(9) 0.013(7) 0.005(6) -0.016(6)
C3 0.053(8) 0.065(9) 0.071(10) 0.016(8) 0.012(7) -0.014(7)
C4 0.061(8) 0.058(9) 0.059(9) 0.002(8) 0.013(7) -0.015(7)
C5 0.045(7) 0.072(9) 0.063(10) 0.010(8) 0.019(7) -0.019(7)
C6 0.028(6) 0.067(9) 0.064(9) 0.012(8) 0.009(6) 0.000(6)
C7 0.030(6) 0.071(9) 0.068(10) 0.011(8) 0.002(6) 0.003(6)
C8 0.031(6) 0.070(9) 0.062(9) 0.018(8) 0.016(6) 0.013(6)
C9 0.041(8) 0.122(13) 0.093(13) 0.047(11) 0.023(8) 0.027(8)
C10 0.035(7) 0.139(15) 0.114(15) 0.069(13) 0.029(8) 0.030(9)
C11 0.057(9) 0.100(12) 0.105(14) 0.055(11) 0.020(9) 0.007(8)
C12 0.040(7) 0.062(9) 0.074(11) 0.020(8) 0.013(7) 0.006(6)
C13 0.040(7) 0.064(9) 0.067(10) 0.025(8) 0.019(7) 0.003(6)
C14 0.047(8) 0.095(12) 0.064(10) 0.020(9) 0.001(7) -0.036(8)
C15 0.27(4) 0.59(7) 0.27(4) 0.35(5) -0.18(3) -0.33(5)
C16 0.86(11) 0.077(17) 0.13(3) 0.006(17) 0.23(5) -0.03(4)
C17 0.35(5) 0.32(5) 0.58(8) 0.34(5) 0.41(6) 0.21(4)
C18 0.044(8) 0.089(11) 0.101(13) -0.005(10) 0.013(8) -0.025(8)
C19 0.032(6) 0.099(11) 0.087(11) 0.015(9) 0.033(7) 0.005(7)
C20 0.081(15) 0.29(4) 0.20(3) 0.13(3) 0.026(16) 0.101(18)
C21 0.077(16) 0.65(9) 0.86(12) 0.69(10) 0.11(3) 0.14(3)
C22 0.81(15) 1.1(2) 0.13(3) 0.05(8) -0.16(6) 0.65(15)
C23 0.081(14) 0.29(3) 0.32(4) 0.19(3) 0.095(19) 0.094(18)
C24 0.035(6) 0.046(8) 0.067(9) 0.013(7) 0.012(6) -0.003(6)
C25 0.049(7) 0.042(7) 0.048(8) 0.005(6) -0.001(6) 0.006(6)
C26 0.037(6) 0.056(8) 0.051(8) 0.012(7) 0.012(6) -0.003(6)
C27 0.045(7) 0.052(8) 0.065(9) 0.023(7) 0.005(6) 0.000(6)
C28 0.055(8) 0.043(8) 0.065(10) 0.015(7) 0.017(7) -0.001(6)
C29 0.049(8) 0.062(9) 0.063(10) 0.023(8) 0.009(7) 0.005(6)
C30 0.047(7) 0.045(8) 0.059(9) 0.013(7) 0.006(7) 0.001(6)
C31 0.069(9) 0.070(10) 0.076(12) 0.009(9) 0.018(8) 0.018(8)
C32 0.102(13) 0.066(10) 0.102(15) 0.047(10) 0.030(11) 0.029(9)
C33 0.053(9) 0.077(11) 0.139(18) 0.024(12) 0.043(10) 0.024(8)
C34 0.063(10) 0.077(11) 0.106(15) 0.037(11) 0.031(10) 0.004(9)
C35 0.044(7) 0.061(9) 0.066(10) 0.010(8) 0.018(7) -0.010(7)
C36 0.137(15) 0.122(15) 0.058(11) 0.038(11) 0.041(11) 0.047(12)
C37 0.17(2) 0.15(2) 0.14(2) 0.049(18) 0.066(16) 0.095(16)
C38 0.034(6) 0.064(9) 0.059(9) 0.018(8) 0.009(6) 0.009(6)
C39 0.054(8) 0.044(8) 0.054(9) 0.009(7) -0.001(6) 0.002(6)
C40 0.051(8) 0.050(8) 0.067(10) 0.004(8) -0.002(7) 0.004(6)
C41 0.079(10) 0.051(9) 0.082(13) 0.003(10) 0.015(9) 0.003(8)
C42 0.091(11) 0.071(11) 0.074(13) 0.024(10) 0.017(9) 0.030(9)
C43 0.074(9) 0.069(10) 0.053(10) 0.019(9) 0.002(7) -0.002(8)
C44 0.116(13) 0.066(10) 0.052(10) 0.001(9) 0.004(9) 0.015(9)
C45 0.115(13) 0.067(10) 0.062(11) -0.016(9) 0.008(9) 0.021(9)
C46 0.027(6) 0.065(9) 0.074(11) 0.015(9) 0.010(6) -0.014(6)
C47 0.048(8) 0.102(13) 0.063(11) 0.003(10) 0.006(7) -0.034(8)
C48 0.106(13) 0.050(10) 0.098(15) -0.038(10) 0.050(11) -0.020(9)
C49 0.075(11) 0.060(11) 0.16(2) 0.002(14) 0.064(13) -0.007(9)
C50 0.048(8) 0.068(12) 0.138(18) 0.045(12) 0.027(10) 0.006(8)
C51 0.036(7) 0.064(10) 0.094(12) 0.036(9) 0.014(7) -0.001(6)
C52 0.089(11) 0.096(13) 0.083(13) 0.006(11) 0.006(10) -0.025(10)
C53 0.160(19) 0.091(14) 0.15(2) -0.040(14) 0.075(16) -0.048(14)
C54 0.049(7) 0.057(8) 0.047(8) 0.000(7) 0.019(6) -0.001(7)
C55 0.067(9) 0.057(9) 0.066(10) 0.025(8) 0.000(7) 0.001(7)
C56 0.066(9) 0.047(8) 0.095(13) 0.022(8) 0.007(8) -0.003(7)
C57 0.055(8) 0.055(9) 0.098(13) 0.025(9) -0.006(8) -0.010(7)
C58 0.056(8) 0.071(10) 0.069(11) 0.003(9) 0.003(7) -0.016(8)
C59 0.053(8) 0.070(10) 0.059(9) 0.012(8) 0.015(7) 0.004(7)
C60 0.105(13) 0.077(11) 0.091(13) 0.034(10) -0.040(10) -0.013(10)
C61 0.104(14) 0.086(13) 0.148(19) 0.053(13) -0.004(13) -0.009(11)
C62 0.54(6) 0.070(16) 0.17(3) -0.033(18) 0.06(4) 0.12(3)
C63 0.48(5) 0.13(2) 0.076(17) 0.050(18) -0.08(3) 0.04(3)
C64 0.080(11) 0.086(12) 0.095(13) 0.014(10) 0.030(10) -0.013(9)
C65 0.096(13) 0.084(13) 0.148(19) 0.033(13) 0.036(13) 0.004(10)
C66 0.135(16) 0.067(11) 0.067(12) 0.000(10) -0.030(11) -0.018(11)
C67 0.124(14) 0.069(11) 0.052(10) -0.015(9) -0.032(10) 0.000(10)
C68 0.18(2) 0.090(14) 0.074(13) -0.033(11) -0.032(13) 0.015(13)
C69 0.20(2) 0.090(15) 0.105(18) -0.059(14) -0.051(16) 0.044(15)
C70 0.20(2) 0.098(16) 0.084(16) -0.031(14) -0.055(15) 0.036(16)
C71 0.150(17) 0.067(12) 0.081(14) -0.017(11) -0.044(12) 0.005(12)
C72 0.126(17) 0.100(15) 0.088(15) 0.002(12) -0.050(13) -0.020(14)
C73 0.063(9) 0.095(12) 0.053(10) 0.008(10) -0.006(7) -0.014(9)
C74 0.049(8) 0.119(14) 0.055(10) 0.010(10) -0.014(7) 0.000(9)
C75 0.075(10) 0.109(14) 0.064(11) 0.013(11) -0.009(8) -0.004(10)
C76 0.059(9) 0.088(12) 0.080(12) 0.010(10) -0.028(8) 0.008(8)
C77 0.038(7) 0.072(10) 0.057(9) 0.000(8) 0.000(6) 0.008(7)
C78 0.050(8) 0.078(10) 0.052(9) 0.022(9) 0.004(7) 0.005(7)
C79 0.33(4) 0.12(2) 0.14(3) -0.08(2) -0.12(3) 0.07(3)
C80 0.32(4) 0.20(3) 0.20(3) -0.11(3) -0.11(3) 0.16(3)
C81 0.43(6) 0.11(2) 0.20(3) -0.07(2) -0.05(4) -0.02(3)
C82 0.62(10) 0.28(5) 0.28(6) -0.08(5) 0.29(7) -0.02(6)
C83 0.23(3) 0.099(16) 0.14(2) -0.017(15) -0.128(19) -0.003(16)
C84 0.120(19) 0.18(3) 0.22(3) 0.07(2) -0.06(2) -0.070(18)
C85 0.112(15) 0.119(16) 0.100(17) 0.051(14) -0.017(13) 0.019(13)
C86 0.14(2) 0.29(4) 0.102(19) 0.10(2) 0.018(16) 0.05(2)
C87 0.119(17) 0.121(17) 0.122(18) 0.023(14) -0.028(13) 0.039(13)
C88 0.35(4) 0.13(2) 0.23(3) 0.09(2) -0.15(3) -0.13(3)
C89 0.090(12) 0.060(10) 0.064(11) 0.000(9) -0.010(9) 0.018(9)
C90 0.107(12) 0.053(9) 0.053(10) 0.012(8) 0.023(9) 0.011(9)
C91 0.068(9) 0.055(9) 0.080(13) 0.028(9) 0.002(9) -0.002(8)
C92 0.034(7) 0.080(10) 0.056(9) 0.005(8) 0.003(6) 0.004(7)
C93 0.074(9) 0.076(10) 0.031(8) 0.002(7) 0.003(7) 0.012(8)
C94 0.033(6) 0.088(11) 0.064(10) 0.001(9) 0.004(6) 0.000(7)
C95 0.069(10) 0.092(13) 0.052(10) 0.019(10) -0.012(8) -0.006(10)
C96 0.097(14) 0.093(13) 0.084(13) 0.046(12) -0.049(11) -0.045(11)
C97 0.045(11) 0.33(4) 0.059(13) -0.02(2) 0.019(9) -0.056(19)
C98 0.082(16) 0.17(3) 0.11(2) -0.02(2) -0.036(13) 0.000(18)
C99 0.109(17) 0.126(18) 0.118(18) 0.011(15) 0.012(14) -0.052(16)
C100 0.065(11) 0.093(15) 0.134(18) 0.005(12) 0.037(11) 0.016(10)
C101 0.090(13) 0.18(2) 0.125(17) 0.098(17) -0.042(12) -0.063(14)
C102 0.124(17) 0.33(4) 0.085(14) 0.062(19) 0.019(13) -0.13(2)
C103 0.098(12) 0.056(9) 0.055(10) 0.013(8) 0.031(9) 0.013(9)
C104 0.089(12) 0.102(14) 0.084(13) 0.020(11) 0.013(10) 0.014(12)
C105 0.121(18) 0.091(15) 0.14(2) 0.016(14) 0.043(15) 0.022(14)
C106 0.100(15) 0.16(2) 0.111(18) 0.065(17) 0.045(13) 0.038(16)
C107 0.142(19) 0.097(15) 0.103(17) 0.051(13) 0.059(14) 0.061(14)
C108 0.126(16) 0.076(12) 0.078(13) 0.009(10) 0.022(11) 0.027(12)
C109 0.19(2) 0.065(12) 0.130(19) 0.015(12) -0.030(16) 0.006(14)
C110 0.28(3) 0.103(17) 0.14(2) 0.045(16) 0.07(2) 0.070(19)
C111 0.042(7) 0.055(9) 0.068(11) -0.011(8) 0.012(7) -0.007(7)
C112 0.047(7) 0.057(9) 0.072(11) 0.003(9) 0.010(7) 0.008(7)
C113 0.088(12) 0.063(11) 0.094(15) 0.014(11) 0.018(11) 0.011(9)
C114 0.095(13) 0.062(12) 0.14(2) -0.002(13) 0.042(13) 0.011(10)
C115 0.131(16) 0.082(13) 0.071(12) -0.002(11) 0.030(12) -0.021(12)
C116 0.076(10) 0.073(10) 0.057(10) -0.008(9) 0.022(8) 0.007(8)
C117 0.060(9) 0.089(12) 0.082(12) 0.027(10) -0.010(8) -0.012(8)
C118 0.115(15) 0.111(16) 0.16(2) 0.002(15) 0.054(15) 0.021(13)
C119 0.089(12) 0.32(3) 0.022(8) -0.033(14) -0.009(8) 0.099(15)
C120 0.095(16) 0.41(3) 0.063(14) -0.03(2) -0.014(12) 0.03(2)
C121 0.15(2) 0.48(4) 0.074(15) -0.07(2) -0.013(15) 0.20(2)
C122 0.17(2) 0.52(4) 0.056(14) -0.04(2) -0.015(14) 0.17(3)
C123 0.17(2) 0.47(4) 0.046(12) -0.03(2) 0.009(14) 0.03(2)
C124 0.030(8) 0.44(3) 0.028(8) -0.002(14) -0.002(7) -0.065(13)
C125 0.109(17) 0.27(3) 0.15(2) 0.11(2) 0.063(16) 0.113(19)
C126 0.25(4) 0.47(7) 0.12(3) 0.08(4) 0.04(3) 0.01(4)
C127 0.095(13) 0.19(2) 0.055(10) 0.005(12) 0.006(9) -0.097(14)
C128 0.081(14) 0.27(3) 0.118(19) 0.02(2) -0.039(13) 0.001(17)
C129 0.089(11) 0.075(11) 0.065(11) 0.010(9) -0.013(9) -0.009(9)
C130 0.17(2) 0.122(16) 0.082(15) 0.017(13) 0.053(14) 0.053(15)
C131 0.48(10) 0.27(7) 0.28(6) 0.07(5) 0.09(6) -0.15(6)
C132 0.19(4) 0.32(6) 0.41(7) 0.21(6) 0.12(4) 0.04(4)
C133 0.62(12) 0.29(6) 0.28(6) -0.10(5) 0.30(8) -0.19(7)
C134 0.23(4) 0.59(12) 0.14(4) 0.14(6) 0.06(3) -0.01(6)
N1 0.029(5) 0.057(7) 0.060(7) 0.005(6) 0.009(5) -0.006(5)
N2 0.036(5) 0.045(6) 0.055(7) 0.003(5) 0.007(5) -0.006(5)
N3 0.035(5) 0.060(7) 0.077(8) 0.021(6) 0.018(5) 0.007(5)
N4 0.041(6) 0.043(6) 0.071(8) 0.011(6) 0.014(5) -0.004(5)
N5 0.064(7) 0.060(7) 0.050(8) 0.000(6) -0.002(6) -0.001(6)
N6 0.080(8) 0.059(7) 0.049(8) 0.006(6) 0.007(6) 0.009(6)
N7 0.060(7) 0.059(7) 0.045(7) -0.011(6) 0.007(5) -0.004(6)
N8 0.056(6) 0.065(7) 0.044(7) -0.001(6) -0.005(5) 0.005(5)
O1 0.031(4) 0.063(5) 0.063(6) 0.034(5) 0.005(4) 0.002(4)
O2 0.076(6) 0.066(7) 0.062(7) 0.010(6) -0.007(5) -0.011(5)
O3 0.081(8) 0.089(8) 0.137(12) 0.012(8) -0.054(7) -0.024(6)
O4 0.133(10) 0.126(10) 0.083(9) 0.027(8) 0.046(8) 0.020(8)
O5 0.049(5) 0.084(7) 0.091(8) 0.046(6) 0.016(5) 0.009(5)
O6 0.097(9) 0.221(15) 0.060(7) 0.005(9) 0.025(6) -0.079(10)
O7 0.057(5) 0.093(7) 0.035(5) 0.020(5) -0.002(4) -0.004(5)
O8 0.121(8) 0.045(6) 0.070(7) 0.016(5) -0.010(6) -0.013(6)
O9 0.055(6) 0.083(7) 0.074(7) 0.000(6) -0.001(5) 0.009(5)
O10 0.084(7) 0.072(7) 0.136(11) -0.032(7) -0.023(7) -0.013(6)
O11 0.67(14) 0.42(8) 0.42(8) 0.14(6) 0.29(9) 0.01(9)
S1 0.049(5) 0.059(4) 0.056(5) 0.001(4) 0.008(3) -0.010(3)
S1S 0.047(5) 0.072(6) 0.064(6) -0.014(4) 0.001(4) 0.001(4)
S2 0.063(2) 0.075(3) 0.088(3) 0.014(3) 0.021(2) 0.000(2)
S3S 0.034(4) 0.063(8) 0.052(6) 0.002(5) 0.004(3) 0.001(4)
S3 0.089(5) 0.043(5) 0.048(4) 0.001(3) 0.012(3) 0.008(4)
S4 0.069(2) 0.069(3) 0.065(3) 0.007(2) 0.013(2) 0.008(2)
Zn1 0.0361(8) 0.0583(10) 0.0557(10) 0.0051(8) 0.0046(7) -0.0088(7)
Zn2 0.0453(8) 0.0659(11) 0.0585(11) 0.0080(9) 0.0151(7) -0.0122(8)
Zn3 0.0685(10) 0.0625(11) 0.0493(11) 0.0042(9) 0.0003(8) 0.0055(8)
Zn4 0.0550(9) 0.0565(10) 0.0473(10) 0.0004(8) -0.0039(7) 0.0032(8)

loop_
_atom_type_symbol
_atom_type_description
_atom_type_scat_dispersion_real
_atom_type_scat_dispersion_imag
_atom_type_scat_source
C C 0.0033 0.0016 'International Tables Vol C Tables 4.2.6.8 and 6.1.1.4'
H H 0.0000 0.0000 'International Tables Vol C Tables 4.2.6.8 and 6.1.1.4'
N N 0.0061 0.0033 'International Tables Vol C Tables 4.2.6.8 and 6.1.1.4'
O O 0.0106 0.0060 'International Tables Vol C Tables 4.2.6.8 and 6.1.1.4'
S S 0.1246 0.1234 'International Tables Vol C Tables 4.2.6.8 and 6.1.1.4'
Zn Zn 0.2839 1.4301 'International Tables Vol C Tables 4.2.6.8 and 6.1.1.4'

loop_
_geom_angle_atom_site_label_1
_geom_angle_atom_site_label_2
_geom_angle_atom_site_label_3
_geom_angle
_geom_angle_site_symmetry_1
_geom_angle_site_symmetry_3
O1 C1 C2 115.8(10) . .
O1 C1 C6 122.9(11) . .
C2 C1 C6 121.2(12) . .
C1 C2 C3 120.2(11) . .
C1 C2 C24 120.9(11) . .
C3 C2 C24 118.8(11) . .
C2 C3 C4 119.6(13) . .
C2 C3 H3 120.2 . .
C4 C3 H3 120.2 . .
C5 C4 C3 118.5(12) . .
C5 C4 C14 122.2(11) . .
C3 C4 C14 119.2(13) . .
C4 C5 C6 122.8(11) . .
C4 C5 H5 118.6 . .
C6 C5 H5 118.6 . .
C5 C6 C1 117.5(11) . .
C5 C6 C7 120.1(10) . .
C1 C6 C7 122.4(12) . .
C6 C7 C19 111.4(11) . .
C6 C7 C18 109.7(11) . .
C19 C7 C18 110.0(10) . .
C6 C7 C8 111.3(9) . .
C19 C7 C8 107.5(11) . .
C18 C7 C8 106.8(11) . .
C9 C8 C13 118.9(12) . .
C9 C8 C7 122.6(11) . .
C13 C8 C7 118.4(11) . .
C10 C9 C8 124.1(12) . .
C10 C9 H9 117.9 . .
C8 C9 H9 117.9 . .
C9 C10 C11 115.6(12) . .
C9 C10 C20 121.3(13) . .
C11 C10 C20 122.8(13) . .
C10 C11 C12 124.3(13) . .
C10 C11 H11 117.9 . .
C12 C11 H11 117.9 . .
C11 C12 C13 117.3(12) . .
C11 C12 C27 120.3(12) . .
C13 C12 C27 122.3(12) . .
O1 C13 C12 115.6(10) . .
O1 C13 C8 124.9(11) . .
C12 C13 C8 119.5(12) . .
C15 C14 C16 111(3) . .
C15 C14 C17 112(3) . .
C16 C14 C17 94(2) . .
C15 C14 C4 114.5(13) . .
C16 C14 C4 111.4(14) . .
C17 C14 C4 112.2(16) . .
C14 C15 H15A 109.5 . .
C14 C15 H15B 109.5 . .
H15A C15 H15B 109.5 . .
C14 C15 H15C 109.5 . .
H15A C15 H15C 109.5 . .
H15B C15 H15C 109.5 . .
C14 C16 H16A 109.5 . .
C14 C16 H16B 109.5 . .
H16A C16 H16B 109.5 . .
C14 C16 H16C 109.5 . .
H16A C16 H16C 109.5 . .
H16B C16 H16C 109.5 . .
C14 C17 H17A 109.5 . .
C14 C17 H17B 109.5 . .
H17A C17 H17B 109.5 . .
C14 C17 H17C 109.5 . .
H17A C17 H17C 109.5 . .
H17B C17 H17C 109.5 . .
C7 C18 H18A 109.5 . .
C7 C18 H18B 109.5 . .
H18A C18 H18B 109.5 . .
C7 C18 H18C 109.5 . .
H18A C18 H18C 109.5 . .
H18B C18 H18C 109.5 . .
C7 C19 H19A 109.5 . .
C7 C19 H19B 109.5 . .
H19A C19 H19B 109.5 . .
C7 C19 H19C 109.5 . .
H19A C19 H19C 109.5 . .
H19B C19 H19C 109.5 . .
C21 C20 C10 111.9(13) . .
C21 C20 C23 111.4(15) . .
C10 C20 C23 110.4(14) . .
C21 C20 C22 109.3(15) . .
C10 C20 C22 106.6(14) . .
C23 C20 C22 107.0(15) . .
C20 C21 H21A 109.5 . .
C20 C21 H21B 109.5 . .
H21A C21 H21B 109.5 . .
C20 C21 H21C 109.5 . .
H21A C21 H21C 109.5 . .
H21B C21 H21C 109.5 . .
C20 C22 H22A 109.5 . .
C20 C22 H22B 109.5 . .
H22A C22 H22B 109.5 . .
C20 C22 H22C 109.5 . .
H22A C22 H22C 109.5 . .
H22B C22 H22C 109.5 . .
C20 C23 H23A 109.5 . .
C20 C23 H23B 109.5 . .
H23A C23 H23B 109.5 . .
C20 C23 H23C 109.5 . .
H23A C23 H23C 109.5 . .
H23B C23 H23C 109.5 . .
C25 C24 C26 124.7(10) . .
C25 C24 C2 118.0(10) . .
C26 C24 C2 116.9(11) . .
N1 C25 C24 128.5(11) . .
N1 C25 H25 115.7 . .
C24 C25 H25 115.7 . .
N2 C26 C24 126.9(12) . .
N2 C26 H26 116.6 . .
C24 C26 H26 116.6 . .
C28 C27 C29 123.8(12) . .
C28 C27 C12 115.3(11) . .
C29 C27 C12 120.8(12) . .
N3 C28 C27 127.2(11) . .
N3 C28 H28 116.4 . .
C27 C28 H28 116.4 . .
N4 C29 C27 128.2(13) . .
N4 C29 H29 115.9 . .
C27 C29 H29 115.9 . .
C35 C30 C31 119.5(14) . .
C35 C30 N1 119.6(13) . .
C31 C30 N1 121.0(13) . .
C30 C31 C32 121.2(15) . .
C30 C31 C36 121.3(14) . .
C32 C31 C36 117.5(16) . .
C33 C32 C31 115.2(16) . .
C33 C32 C37 122.3(17) . .
C31 C32 C37 122.5(17) . .
C34 C33 C32 123.4(16) . .
C34 C33 H33 118.3 . .
C32 C33 H33 118.3 . .
C33 C34 C35 120.2(16) . .
C33 C34 H34 119.9 . .
C35 C34 H34 119.9 . .
C34 C35 C30 120.5(15) . .
C34 C35 H35 119.7 . .
C30 C35 H35 119.7 . .
C31 C36 H36A 109.5 . .
C31 C36 H36B 109.5 . .
H36A C36 H36B 109.5 . .
C31 C36 H36C 109.5 . .
H36A C36 H36C 109.5 . .
H36B C36 H36C 109.5 . .
C32 C37 H37A 109.5 . .
C32 C37 H37B 109.5 . .
H37A C37 H37B 109.5 . .
C32 C37 H37C 109.5 . .
H37A C37 H37C 109.5 . .
H37B C37 H37C 109.5 . .
C43 C38 C39 121.6(13) . .
C43 C38 N2 117.5(13) . .
C39 C38 N2 120.9(13) . .
C38 C39 C40 118.3(14) . .
C38 C39 C44 122.0(12) . .
C40 C39 C44 119.6(13) . .
C41 C40 C39 119.7(14) . .
C41 C40 C45 119.7(14) . .
C39 C40 C45 120.6(15) . .
C42 C41 C40 121.2(15) . .
C42 C41 H41 119.4 . .
C40 C41 H41 119.4 . .
C41 C42 C43 120.3(16) . .
C41 C42 H42 119.8 . .
C43 C42 H42 119.8 . .
C38 C43 C42 118.8(14) . .
C38 C43 H43 120.6 . .
C42 C43 H43 120.6 . .
C39 C44 H44A 109.5 . .
C39 C44 H44B 109.5 . .
H44A C44 H44B 109.5 . .
C39 C44 H44C 109.5 . .
H44A C44 H44C 109.5 . .
H44B C44 H44C 109.5 . .
C40 C45 H45A 109.5 . .
C40 C45 H45B 109.5 . .
H45A C45 H45B 109.5 . .
C40 C45 H45C 109.5 . .
H45A C45 H45C 109.5 . .
H45B C45 H45C 109.5 . .
C51 C46 C47 119.5(15) . .
C51 C46 N3 121.0(13) . .
C47 C46 N3 119.5(14) . .
C48 C47 C46 119.2(17) . .
C48 C47 C52 123.1(17) . .
C46 C47 C52 117.6(16) . .
C49 C48 C47 119.3(17) . .
C49 C48 C53 123.3(19) . .
C47 C48 C53 117(2) . .
C50 C49 C48 122.9(18) . .
C50 C49 H49 118.6 . .
C48 C49 H49 118.6 . .
C49 C50 C51 120.8(18) . .
C49 C50 H50 119.6 . .
C51 C50 H50 119.6 . .
C50 C51 C46 118.3(16) . .
C50 C51 H51 120.9 . .
C46 C51 H51 120.9 . .
C47 C52 H52A 109.5 . .
C47 C52 H52B 109.5 . .
H52A C52 H52B 109.5 . .
C47 C52 H52C 109.5 . .
H52A C52 H52C 109.5 . .
H52B C52 H52C 109.5 . .
C48 C53 H53A 109.5 . .
C48 C53 H53B 109.5 . .
H53A C53 H53B 109.5 . .
C48 C53 H53C 109.5 . .
H53A C53 H53C 109.5 . .
H53B C53 H53C 109.5 . .
C55 C54 C59 118.5(12) . .
C55 C54 N4 125.3(11) . .
C59 C54 N4 116.2(13) . .
C54 C55 C56 122.0(12) . .
C54 C55 C60 119.7(12) . .
C56 C55 C60 118.1(14) . .
C57 C56 C55 118.4(14) . .
C57 C56 C61 119.0(12) . .
C55 C56 C61 122.6(13) . .
C56 C57 C58 120.1(12) . .
C56 C57 H57 119.9 . .
C58 C57 H57 119.9 . .
C59 C58 C57 120.4(13) . .
C59 C58 H58 119.8 . .
C57 C58 H58 119.8 . .
C58 C59 C54 120.5(14) . .
C58 C59 H59 119.8 . .
C54 C59 H59 119.8 . .
C55 C60 H60A 109.5 . .
C55 C60 H60B 109.5 . .
H60A C60 H60B 109.5 . .
C55 C60 H60C 109.5 . .
H60A C60 H60C 109.5 . .
H60B C60 H60C 109.5 . .
C56 C61 H61A 109.5 . .
C56 C61 H61B 109.5 . .
H61A C61 H61B 109.5 . .
C56 C61 H61C 109.5 . .
H61A C61 H61C 109.5 . .
H61B C61 H61C 109.5 . .
C63 C62 S1S 134(2) . .
C63 C62 S1 122(2) . .
C63 C62 H62A 106.1 . .
S1S C62 H62A 102.6 . .
S1 C62 H62A 132.3 . .
C63 C62 H62B 103.3 . .
S1S C62 H62B 102.5 . .
S1 C62 H62B 65.2 . .
H62A C62 H62B 105.2 . .
C62 C63 H63A 109.5 . .
C62 C63 H63B 109.5 . .
H63A C63 H63B 109.5 . .
C62 C63 H63C 109.5 . .
H63A C63 H63C 109.5 . .
H63B C63 H63C 109.5 . .
C65 C64 S2 113.2(13) . .
C65 C64 H64A 108.9 . .
S2 C64 H64A 108.9 . .
C65 C64 H64B 108.9 . .
S2 C64 H64B 108.9 . .
H64A C64 H64B 107.8 . .
C64 C65 H65A 109.5 . .
C64 C65 H65B 109.5 . .
H65A C65 H65B 109.5 . .
C64 C65 H65C 109.5 . .
H65A C65 H65C 109.5 . .
H65B C65 H65C 109.5 . .
O2 C66 C67 118.5(13) . .
O2 C66 C71 119.6(17) . .
C67 C66 C71 121.8(16) . .
C68 C67 C66 119.6(14) . .
C68 C67 C89 117.8(16) . .
C66 C67 C89 122.4(15) . .
C67 C68 C69 119.3(19) . .
C67 C68 H68 120.4 . .
C69 C68 H68 120.4 . .
C70 C69 C68 117.8(18) . .
C70 C69 C79 122.9(19) . .
C68 C69 C79 119(2) . .
C71 C70 C69 124.9(17) . .
C71 C70 H70 117.6 . .
C69 C70 H70 117.6 . .
C70 C71 C66 116.0(19) . .
C70 C71 C72 127.3(16) . .
C66 C71 C72 116.5(16) . .
C73 C72 C71 106.2(14) . .
C73 C72 C83 111.1(16) . .
C71 C72 C83 112.0(17) . .
C73 C72 C84 108.0(16) . .
C71 C72 C84 111.5(18) . .
C83 C72 C84 108.0(13) . .
C74 C73 C78 118.2(14) . .
C74 C73 C72 123.9(13) . .
C78 C73 C72 117.5(16) . .
C73 C74 C75 122.4(13) . .
C73 C74 H74 118.8 . .
C75 C74 H74 118.8 . .
C76 C75 C74 116.4(17) . .
C76 C75 C85 124.3(16) . .
C74 C75 C85 119.2(14) . .
C75 C76 C77 123.3(15) . .
C75 C76 H76 118.4 . .
C77 C76 H76 118.4 . .
C78 C77 C76 117.4(12) . .
C78 C77 C92 125.3(14) . .
C76 C77 C92 117.3(12) . .
O2 C78 C77 117.1(12) . .
O2 C78 C73 120.6(14) . .
C77 C78 C73 122.3(15) . .
C82 C79 C80 120(4) . .
C82 C79 C69 113(3) . .
C80 C79 C69 113(2) . .
C82 C79 C81 107(3) . .
C80 C79 C81 96(3) . .
C69 C79 C81 107(3) . .
C79 C80 H80A 109.5 . .
C79 C80 H80B 109.5 . .
H80A C80 H80B 109.5 . .
C79 C80 H80C 109.5 . .
H80A C80 H80C 109.5 . .
H80B C80 H80C 109.5 . .
C79 C81 H81A 109.5 . .
C79 C81 H81B 109.5 . .
H81A C81 H81B 109.5 . .
C79 C81 H81C 109.5 . .
H81A C81 H81C 109.5 . .
H81B C81 H81C 109.5 . .
C79 C82 H82A 109.5 . .
C79 C82 H82B 109.5 . .
H82A C82 H82B 109.5 . .
C79 C82 H82C 109.5 . .
H82A C82 H82C 109.5 . .
H82B C82 H82C 109.5 . .
C72 C83 H83A 109.5 . .
C72 C83 H83B 109.5 . .
H83A C83 H83B 109.5 . .
C72 C83 H83C 109.5 . .
H83A C83 H83C 109.5 . .
H83B C83 H83C 109.5 . .
C72 C84 H84A 109.5 . .
C72 C84 H84B 109.5 . .
H84A C84 H84B 109.5 . .
C72 C84 H84C 109.5 . .
H84A C84 H84C 109.5 . .
H84B C84 H84C 109.5 . .
C87 C85 C88 110(2) . .
C87 C85 C86 112.3(17) . .
C88 C85 C86 107(2) . .
C87 C85 C75 107.6(18) . .
C88 C85 C75 111.4(16) . .
C86 C85 C75 108.7(19) . .
C85 C86 H86A 109.5 . .
C85 C86 H86B 109.5 . .
H86A C86 H86B 109.5 . .
C85 C86 H86C 109.5 . .
H86A C86 H86C 109.5 . .
H86B C86 H86C 109.5 . .
C85 C87 H87A 109.5 . .
C85 C87 H87B 109.5 . .
H87A C87 H87B 109.5 . .
C85 C87 H87C 109.5 . .
H87A C87 H87C 109.5 . .
H87B C87 H87C 109.5 . .
C85 C88 H88A 109.5 . .
C85 C88 H88B 109.5 . .
H88A C88 H88B 109.5 . .
C85 C88 H88C 109.5 . .
H88A C88 H88C 109.5 . .
H88B C88 H88C 109.5 . .
C90 C89 C91 125.2(15) . .
C90 C89 C67 118.9(16) . .
C91 C89 C67 115.6(15) . .
N6 C90 C89 126.9(15) . .
N6 C90 H90 116.6 . .
C89 C90 H90 116.6 . .
N5 C91 C89 127.5(15) . .
N5 C91 H91 116.2 . .
C89 C91 H91 116.2 . .
C94 C92 C93 126.5(11) . .
C94 C92 C77 118.1(12) . .
C93 C92 C77 114.7(12) . .
N8 C93 C92 125.7(13) . .
N8 C93 H93 117.2 . .
C92 C93 H93 117.2 . .
N7 C94 C92 129.4(12) . .
N7 C94 H94 115.3 . .
C92 C94 H94 115.3 . .
C100 C95 N5 118.5(15) . .
C100 C95 C96 120.0(19) . .
N5 C95 C96 121.4(18) . .
C97 C96 C95 120(2) . .
C97 C96 C101 123(2) . .
C95 C96 C101 118(2) . .
C98 C97 C96 115(2) . .
C98 C97 C102 129(3) . .
C96 C97 C102 116(3) . .
C99 C98 C97 124(3) . .
C99 C98 H98 118.0 . .
C97 C98 H98 118.0 . .
C100 C99 C98 124(3) . .
C100 C99 H99 118.2 . .
C98 C99 H99 118.2 . .
C99 C100 C95 118(2) . .
C99 C100 H100 121.2 . .
C95 C100 H100 121.2 . .
C96 C101 H10A 109.5 . .
C96 C101 H10B 109.5 . .
H10A C101 H10B 109.5 . .
C96 C101 H10C 109.5 . .
H10A C101 H10C 109.5 . .
H10B C101 H10C 109.5 . .
C97 C102 H10D 109.5 . .
C97 C102 H10E 109.5 . .
H10D C102 H10E 109.5 . .
C97 C102 H10F 109.5 . .
H10D C102 H10F 109.5 . .
H10E C102 H10F 109.5 . .
N6 C103 C108 125.3(15) . .
N6 C103 C104 118.2(14) . .
C108 C103 C104 116.4(17) . .
C105 C104 C103 123.0(19) . .
C105 C104 H104 118.5 . .
C103 C104 H104 118.5 . .
C104 C105 C106 121(2) . .
C104 C105 H105 119.6 . .
C106 C105 H105 119.6 . .
C105 C106 C107 120(2) . .
C105 C106 H106 119.8 . .
C107 C106 H106 119.8 . .
C106 C107 C108 120.3(19) . .
C106 C107 C110 121(2) . .
C108 C107 C110 118(2) . .
C107 C108 C103 118.9(18) . .
C107 C108 C109 122.9(19) . .
C103 C108 C109 117.8(18) . .
C108 C109 H10G 109.5 . .
C108 C109 H10H 109.5 . .
H10G C109 H10H 109.5 . .
C108 C109 H10I 109.5 . .
H10G C109 H10I 109.5 . .
H10H C109 H10I 109.5 . .
C107 C110 H11A 109.5 . .
C107 C110 H11B 109.5 . .
H11A C110 H11B 109.5 . .
C107 C110 H11C 109.5 . .
H11A C110 H11C 109.5 . .
H11B C110 H11C 109.5 . .
C112 C111 C116 122.8(14) . .
C112 C111 N7 119.2(14) . .
C116 C111 N7 117.9(14) . .
C111 C112 C113 115.4(15) . .
C111 C112 C117 123.8(15) . .
C113 C112 C117 120.8(16) . .
C114 C113 C112 122.5(18) . .
C114 C113 C118 116.9(19) . .
C112 C113 C118 120.6(19) . .
C113 C114 C115 120.0(19) . .
C113 C114 H114 120.0 . .
C115 C114 H114 120.0 . .
C116 C115 C114 119.2(18) . .
C116 C115 H115 120.4 . .
C114 C115 H115 120.4 . .
C115 C116 C111 119.8(16) . .
C115 C116 H116 120.1 . .
C111 C116 H116 120.1 . .
C112 C117 H11D 109.5 . .
C112 C117 H11E 109.5 . .
H11D C117 H11E 109.5 . .
C112 C117 H11F 109.5 . .
H11D C117 H11F 109.5 . .
H11E C117 H11F 109.5 . .
C113 C118 H11G 109.5 . .
C113 C118 H11H 109.5 . .
H11G C118 H11H 109.5 . .
C113 C118 H11I 109.5 . .
H11G C118 H11I 109.5 . .
H11H C118 H11I 109.5 . .
C120 C119 C124 120.0 . .
C120 C119 N8 117.5(12) . .
C124 C119 N8 122.4(12) . .
C119 C120 C121 120.0 . .
C119 C120 C125 123.3(16) . .
C121 C120 C125 116.7(16) . .
C122 C121 C120 120.0 . .
C122 C121 C126 105(2) . .
C120 C121 C126 135(2) . .
C121 C122 C123 120.0 . .
C121 C122 H122 120.0 . .
C123 C122 H122 120.0 . .
C124 C123 C122 120.0 . .
C124 C123 H123 120.0 . .
C122 C123 H123 120.0 . .
C123 C124 C119 120.0 . .
C123 C124 H124 120.0 . .
C119 C124 H124 120.0 . .
C120 C125 H12A 109.5 . .
C120 C125 H12B 109.5 . .
H12A C125 H12B 109.5 . .
C120 C125 H12C 109.5 . .
H12A C125 H12C 109.5 . .
H12B C125 H12C 109.5 . .
C121 C126 H12D 109.5 . .
C121 C126 H12E 109.5 . .
H12D C126 H12E 109.5 . .
C121 C126 H12F 109.5 . .
H12D C126 H12F 109.5 . .
H12E C126 H12F 109.5 . .
C128 C127 S3 132.7(13) . .
C128 C127 S3S 110.5(14) . .
C128 C127 H12G 103.6 . .
S3 C127 H12G 103.1 . .
C128 C127 H12H 104.4 . .
S3 C127 H12H 104.9 . .
H12G C127 H12H 105.7 . .
C127 C128 H12I 109.5 . .
C127 C128 H12J 109.5 . .
H12I C128 H12J 109.5 . .
C127 C128 H12K 109.5 . .
H12I C128 H12K 109.5 . .
H12J C128 H12K 109.5 . .
C130 C129 S4 115.3(12) . .
C130 C129 H12L 108.4 . .
S4 C129 H12L 108.4 . .
C130 C129 H12M 108.4 . .
S4 C129 H12M 108.4 . .
H12L C129 H12M 107.5 . .
C129 C130 H13A 109.5 . .
C129 C130 H13B 109.5 . .
H13A C130 H13B 109.5 . .
C129 C130 H13C 109.5 . .
H13A C130 H13C 109.5 . .
H13B C130 H13C 109.5 . .
O11 C131 C132 90(4) . .
O11 C131 H13D 106.8 . .
C132 C131 H13D 113.5 . .
O11 C131 H13E 116.3 . .
C132 C131 H13E 117.1 . .
H13D C131 H13E 111.4 . .
C131 C132 C133 103(3) . .
C131 C132 H13F 113.5 . .
C133 C132 H13F 131.4 . .
C131 C132 H13G 121.6 . .
C133 C132 H13G 111.3 . .
H13F C132 H13G 76.3 . .
C134 C133 C132 106(3) . .
C134 C133 H13H 89.0 . .
C132 C133 H13H 147.3 . .
C134 C133 H13I 143.6 . .
C132 C133 H13I 97.4 . .
H13H C133 H13I 85.6 . .
O11 C134 C133 92(4) . .
O11 C134 H13J 111.8 . .
C133 C134 H13J 110.2 . .
O11 C134 H13K 114.8 . .
C133 C134 H13K 115.2 . .
H13J C134 H13K 111.4 . .
C25 N1 C30 118.1(10) . .
C25 N1 Zn1 119.3(9) . .
C30 N1 Zn1 122.6(7) . .
C26 N2 C38 115.3(10) . .
C26 N2 Zn1 121.6(8) . .
C38 N2 Zn1 123.1(6) . .
C28 N3 C46 112.9(10) . .
C28 N3 Zn2 122.1(9) . .
C46 N3 Zn2 124.4(7) . .
C29 N4 C54 119.4(11) . .
C29 N4 Zn2 121.0(8) . .
C54 N4 Zn2 119.6(7) . .
C91 N5 C95 115.0(12) . .
C91 N5 Zn3 121.2(11) . .
C95 N5 Zn3 123.8(9) . .
C90 N6 C103 117.0(13) . .
C90 N6 Zn3 122.1(11) . .
C103 N6 Zn3 120.9(10) . .
C94 N7 C111 118.5(11) . .
C94 N7 Zn4 117.3(9) . .
C111 N7 Zn4 124.1(8) . .
C93 N8 C119 117.5(11) . .
C93 N8 Zn4 120.0(9) . .
C119 N8 Zn4 122.4(7) . .
C13 O1 C1 119.0(9) . .
C78 O2 C66 116.9(12) . .
S1 O3 Zn1 117.7(6) . .
S2 O4 Zn1 131.2(8) . .
S2 O5 Zn2 125.1(5) . .
S3 O6 Zn2 140.4(7) . .
S3 O7 Zn3 118.1(6) . .
S4 O8 Zn3 140.8(7) . .
S4 O9 Zn4 124.9(6) . .
S1 O10 Zn4 159.7(9) 2_666 .
C131 O11 C134 131(10) . .
O10 S1 O3 102.6(7) 2_666 .
O10 S1 C62 106.6(10) 2_666 .
O3 S1 C62 108.7(10) . .
O3 S1S C62 120.9(11) . .
O3 S1S O10 99.4(8) . 2_666
O4 S2 O5 107.7(7) . .
O4 S2 C64 101.2(8) . .
O5 S2 C64 100.9(7) . .
O6 S3S O7 117.1(8) . .
O6 S3S C127 109.5(9) . .
O7 S3S C127 105.0(7) . .
O6 S3 O7 109.4(7) . .
O6 S3 C127 111.7(9) . .
O7 S3 C127 101.8(7) . .
O9 S4 O8 106.7(6) . .
O9 S4 C129 102.3(7) . .
O8 S4 C129 101.7(7) . .
O3 Zn1 N2 117.4(5) . .
O3 Zn1 N1 116.5(4) . .
N2 Zn1 N1 97.9(4) . .
O3 Zn1 O4 99.3(5) . .
N2 Zn1 O4 104.9(5) . .
N1 Zn1 O4 121.4(5) . .
O6 Zn2 N4 110.8(6) . .
O6 Zn2 N3 116.6(5) . .
N4 Zn2 N3 97.3(4) . .
O6 Zn2 O5 98.6(5) . .
N4 Zn2 O5 120.0(4) . .
N3 Zn2 O5 114.7(4) . .
N6 Zn3 O7 109.4(5) . .
N6 Zn3 O8 119.8(5) . .
O7 Zn3 O8 98.4(4) . .
N6 Zn3 N5 96.6(5) . .
O7 Zn3 N5 116.8(4) . .
O8 Zn3 N5 116.9(5) . .
N8 Zn4 O10 113.7(5) . .
N8 Zn4 N7 99.1(4) . .
O10 Zn4 N7 117.2(5) . .
N8 Zn4 O9 112.0(4) . .
O10 Zn4 O9 108.0(5) . .
N7 Zn4 O9 106.6(4) . .

loop_
_geom_bond_atom_site_label_1
_geom_bond_atom_site_label_2
_geom_bond_distance
_geom_bond_site_symmetry_2
C1 O1 1.375(14) .
C1 C2 1.392(17) .
C1 C6 1.412(14) .
C2 C3 1.414(17) .
C2 C24 1.497(14) .
C3 C4 1.421(16) .
C3 H3 0.9500 .
C4 C5 1.396(19) .
C4 C14 1.513(19) .
C5 C6 1.407(18) .
C5 H5 0.9500 .
C6 C7 1.501(17) .
C7 C19 1.541(17) .
C7 C18 1.546(17) .
C7 C8 1.581(18) .
C8 C9 1.393(19) .
C8 C13 1.415(15) .
C9 C10 1.37(2) .
C9 H9 0.9500 .
C10 C11 1.400(17) .
C10 C20 1.499(15) .
C11 C12 1.408(19) .
C11 H11 0.9500 .
C12 C13 1.409(17) .
C12 C27 1.498(16) .
C13 O1 1.368(14) .
C14 C15 1.35(3) .
C14 C16 1.44(3) .
C14 C17 1.45(3) .
C15 H15A 0.9800 .
C15 H15B 0.9800 .
C15 H15C 0.9800 .
C16 H16A 0.9800 .
C16 H16B 0.9800 .
C16 H16C 0.9800 .
C17 H17A 0.9800 .
C17 H17B 0.9800 .
C17 H17C 0.9800 .
C18 H18A 0.9800 .
C18 H18B 0.9800 .
C18 H18C 0.9800 .
C19 H19A 0.9800 .
C19 H19B 0.9800 .
C19 H19C 0.9800 .
C20 C21 1.473(17) .
C20 C23 1.504(16) .
C20 C22 1.567(18) .
C21 H21A 0.9800 .
C21 H21B 0.9800 .
C21 H21C 0.9800 .
C22 H22A 0.9800 .
C22 H22B 0.9800 .
C22 H22C 0.9800 .
C23 H23A 0.9800 .
C23 H23B 0.9800 .
C23 H23C 0.9800 .
C24 C25 1.392(16) .
C24 C26 1.400(16) .
C25 N1 1.335(13) .
C25 H25 0.9500 .
C26 N2 1.309(12) .
C26 H26 0.9500 .
C27 C28 1.404(17) .
C27 C29 1.408(16) .
C28 N3 1.303(15) .
C28 H28 0.9500 .
C29 N4 1.314(14) .
C29 H29 0.9500 .
C30 C35 1.375(17) .
C30 C31 1.393(19) .
C30 N1 1.436(16) .
C31 C32 1.43(2) .
C31 C36 1.61(2) .
C32 C33 1.39(2) .
C32 C37 1.54(3) .
C33 C34 1.36(2) .
C33 H33 0.9500 .
C34 C35 1.36(2) .
C34 H34 0.9500 .
C35 H35 0.9500 .
C36 H36A 0.9800 .
C36 H36B 0.9800 .
C36 H36C 0.9800 .
C37 H37A 0.9800 .
C37 H37B 0.9800 .
C37 H37C 0.9800 .
C38 C43 1.380(18) .
C38 C39 1.385(18) .
C38 N2 1.470(15) .
C39 C40 1.419(17) .
C39 C44 1.525(19) .
C40 C41 1.38(2) .
C40 C45 1.495(19) .
C41 C42 1.36(2) .
C41 H41 0.9500 .
C42 C43 1.412(19) .
C42 H42 0.9500 .
C43 H43 0.9500 .
C44 H44A 0.9800 .
C44 H44B 0.9800 .
C44 H44C 0.9800 .
C45 H45A 0.9800 .
C45 H45B 0.9800 .
C45 H45C 0.9800 .
C46 C51 1.395(18) .
C46 C47 1.454(19) .
C46 N3 1.460(16) .
C47 C48 1.37(2) .
C47 C52 1.55(2) .
C48 C49 1.36(3) .
C48 C53 1.46(2) .
C49 C50 1.36(2) .
C49 H49 0.9500 .
C50 C51 1.39(2) .
C50 H50 0.9500 .
C51 H51 0.9500 .
C52 H52A 0.9800 .
C52 H52B 0.9800 .
C52 H52C 0.9800 .
C53 H53A 0.9800 .
C53 H53B 0.9800 .
C53 H53C 0.9800 .
C54 C55 1.366(18) .
C54 C59 1.416(17) .
C54 N4 1.438(15) .
C55 C56 1.398(17) .
C55 C60 1.543(18) .
C56 C57 1.390(18) .
C56 C61 1.50(2) .
C57 C58 1.395(19) .
C57 H57 0.9500 .
C58 C59 1.357(17) .
C58 H58 0.9500 .
C59 H59 0.9500 .
C60 H60A 0.9800 .
C60 H60B 0.9800 .
C60 H60C 0.9800 .
C61 H61A 0.9800 .
C61 H61B 0.9800 .
C61 H61C 0.9800 .
C62 C63 1.425(17) .
C62 S1S 1.632(17) .
C62 S1 1.673(18) .
C62 H62A 0.9900 .
C62 H62B 0.9900 .
C63 H63A 0.9800 .
C63 H63B 0.9800 .
C63 H63C 0.9800 .
C64 C65 1.46(2) .
C64 S2 1.791(15) .
C64 H64A 0.9900 .
C64 H64B 0.9900 .
C65 H65A 0.9800 .
C65 H65B 0.9800 .
C65 H65C 0.9800 .
C66 O2 1.381(18) .
C66 C67 1.41(2) .
C66 C71 1.42(2) .
C67 C68 1.36(2) .
C67 C89 1.54(2) .
C68 C69 1.45(2) .
C68 H68 0.9500 .
C69 C70 1.38(3) .
C69 C79 1.59(3) .
C70 C71 1.35(2) .
C70 H70 0.9500 .
C71 C72 1.51(3) .
C72 C73 1.49(2) .
C72 C83 1.531(15) .
C72 C84 1.573(17) .
C73 C74 1.37(2) .
C73 C78 1.408(19) .
C74 C75 1.43(2) .
C74 H74 0.9500 .
C75 C76 1.39(2) .
C75 C85 1.59(2) .
C76 C77 1.41(2) .
C76 H76 0.9500 .
C77 C78 1.380(17) .
C77 C92 1.473(17) .
C78 O2 1.365(16) .
C79 C82 1.47(5) .
C79 C80 1.53(4) .
C79 C81 1.61(5) .
C80 H80A 0.9800 .
C80 H80B 0.9800 .
C80 H80C 0.9800 .
C81 H81A 0.9800 .
C81 H81B 0.9800 .
C81 H81C 0.9800 .
C82 H82A 0.9800 .
C82 H82B 0.9800 .
C82 H82C 0.9800 .
C83 H83A 0.9800 .
C83 H83B 0.9800 .
C83 H83C 0.9800 .
C84 H84A 0.9800 .
C84 H84B 0.9800 .
C84 H84C 0.9800 .
C85 C87 1.52(3) .
C85 C88 1.56(3) .
C85 C86 1.57(3) .
C86 H86A 0.9800 .
C86 H86B 0.9800 .
C86 H86C 0.9800 .
C87 H87A 0.9800 .
C87 H87B 0.9800 .
C87 H87C 0.9800 .
C88 H88A 0.9800 .
C88 H88B 0.9800 .
C88 H88C 0.9800 .
C89 C90 1.38(2) .
C89 C91 1.39(2) .
C90 N6 1.323(17) .
C90 H90 0.9500 .
C91 N5 1.309(18) .
C91 H91 0.9500 .
C92 C94 1.378(18) .
C92 C93 1.408(17) .
C93 N8 1.344(14) .
C93 H93 0.9500 .
C94 N7 1.320(15) .
C94 H94 0.9500 .
C95 C100 1.39(2) .
C95 N5 1.432(19) .
C95 C96 1.44(2) .
C96 C97 1.42(3) .
C96 C101 1.51(3) .
C97 C98 1.37(4) .
C97 C102 1.56(3) .
C98 C99 1.34(3) .
C98 H98 0.9500 .
C99 C100 1.32(3) .
C99 H99 0.9500 .
C100 H100 0.9500 .
C101 H10A 0.9800 .
C101 H10B 0.9800 .
C101 H10C 0.9800 .
C102 H10D 0.9800 .
C102 H10E 0.9800 .
C102 H10F 0.9800 .
C103 N6 1.415(18) .
C103 C108 1.45(2) .
C103 C104 1.45(2) .
C104 C105 1.33(2) .
C104 H104 0.9500 .
C105 C106 1.39(3) .
C105 H105 0.9500 .
C106 C107 1.41(3) .
C106 H106 0.9500 .
C107 C108 1.41(3) .
C107 C110 1.58(3) .
C108 C109 1.47(2) .
C109 H10G 0.9800 .
C109 H10H 0.9800 .
C109 H10I 0.9800 .
C110 H11A 0.9800 .
C110 H11B 0.9800 .
C110 H11C 0.9800 .
C111 C112 1.385(19) .
C111 C116 1.397(19) .
C111 N7 1.409(16) .
C112 C113 1.44(2) .
C112 C117 1.44(2) .
C113 C114 1.35(2) .
C113 C118 1.50(2) .
C114 C115 1.41(2) .
C114 H114 0.9500 .
C115 C116 1.38(2) .
C115 H115 0.9500 .
C116 H116 0.9500 .
C117 H11D 0.9800 .
C117 H11E 0.9800 .
C117 H11F 0.9800 .
C118 H11G 0.9800 .
C118 H11H 0.9800 .
C118 H11I 0.9800 .
C119 C120 1.3900 .
C119 C124 1.3900 .
C119 N8 1.510(15) .
C120 C121 1.3900 .
C120 C125 1.408(17) .
C121 C122 1.3900 .
C121 C126 1.462(19) .
C122 C123 1.3900 .
C122 H122 0.9500 .
C123 C124 1.3900 .
C123 H123 0.9500 .
C124 H124 0.9500 .
C125 H12A 0.9800 .
C125 H12B 0.9800 .
C125 H12C 0.9800 .
C126 H12D 0.9800 .
C126 H12E 0.9800 .
C126 H12F 0.9800 .
C127 C128 1.48(3) .
C127 S3 1.690(14) .
C127 S3S 1.734(13) .
C127 H12G 0.9900 .
C127 H12H 0.9900 .
C128 H12I 0.9800 .
C128 H12J 0.9800 .
C128 H12K 0.9800 .
C129 C130 1.47(2) .
C129 S4 1.757(15) .
C129 H12L 0.9900 .
C129 H12M 0.9900 .
C130 H13A 0.9800 .
C130 H13B 0.9800 .
C130 H13C 0.9800 .
C131 O11 1.38(8) .
C131 C132 1.50(7) .
C131 H13D 0.9899 .
C131 H13E 0.9900 .
C132 C133 1.54(7) .
C132 H13F 1.0800 .
C132 H13G 1.0801 .
C133 C134 1.42(7) .
C133 H13H 1.0800 .
C133 H13I 1.0800 .
C134 O11 1.38(8) .
C134 H13J 0.9900 .
C134 H13K 0.9900 .
N1 Zn1 1.954(9) .
N2 Zn1 1.944(10) .
N3 Zn2 1.949(9) .
N4 Zn2 1.945(10) .
N5 Zn3 1.962(11) .
N6 Zn3 1.937(12) .
N7 Zn4 1.987(11) .
N8 Zn4 1.934(11) .
O3 S1S 1.405(10) .
O3 S1 1.582(11) .
O3 Zn1 1.935(8) .
O4 S2 1.479(12) .
O4 Zn1 1.956(12) .
O5 S2 1.538(10) .
O5 Zn2 1.952(9) .
O6 S3S 1.390(10) .
O6 S3 1.394(10) .
O6 Zn2 1.887(10) .
O7 S3S 1.438(9) .
O7 S3 1.560(9) .
O7 Zn3 1.937(9) .
O8 S4 1.496(9) .
O8 Zn3 1.940(8) .
O9 S4 1.495(10) .
O9 Zn4 1.988(11) .
O10 S1 1.460(10) 2_666
O10 S1S 1.698(14) 2_666
O10 Zn4 1.934(8) .
S1 O10 1.460(10) 2_666
S1 H62B 1.5462 .
S1S O10 1.698(14) 2_666

loop_
_geom_torsion_atom_site_label_1
_geom_torsion_atom_site_label_2
_geom_torsion_atom_site_label_3
_geom_torsion_atom_site_label_4
_geom_torsion
_geom_torsion_site_symmetry_1
_geom_torsion_site_symmetry_4
O1 C1 C2 C3 -173.7(12) . .
C6 C1 C2 C3 5(2) . .
O1 C1 C2 C24 8.3(18) . .
C6 C1 C2 C24 -173.1(12) . .
C1 C2 C3 C4 -2(2) . .
C24 C2 C3 C4 176.1(12) . .
C2 C3 C4 C5 -1(2) . .
C2 C3 C4 C14 178.8(13) . .
C3 C4 C5 C6 1(2) . .
C14 C4 C5 C6 -178.9(13) . .
C4 C5 C6 C1 2(2) . .
C4 C5 C6 C7 -178.4(13) . .
O1 C1 C6 C5 173.7(12) . .
C2 C1 C6 C5 -4.8(19) . .
O1 C1 C6 C7 -6.0(19) . .
C2 C1 C6 C7 175.5(12) . .
C5 C6 C7 C19 57.5(16) . .
C1 C6 C7 C19 -122.8(13) . .
C5 C6 C7 C18 -64.6(16) . .
C1 C6 C7 C18 115.1(13) . .
C5 C6 C7 C8 177.5(12) . .
C1 C6 C7 C8 -2.8(17) . .
C6 C7 C8 C9 -173.0(13) . .
C19 C7 C8 C9 -50.7(17) . .
C18 C7 C8 C9 67.3(17) . .
C6 C7 C8 C13 9.1(17) . .
C19 C7 C8 C13 131.4(12) . .
C18 C7 C8 C13 -110.5(13) . .
C13 C8 C9 C10 3(2) . .
C7 C8 C9 C10 -175.0(15) . .
C8 C9 C10 C11 0(3) . .
C8 C9 C10 C20 173.5(16) . .
C9 C10 C11 C12 0(3) . .
C20 C10 C11 C12 -173.2(17) . .
C10 C11 C12 C13 -3(2) . .
C10 C11 C12 C27 173.8(15) . .
C11 C12 C13 O1 -174.2(13) . .
C27 C12 C13 O1 8.8(19) . .
C11 C12 C13 C8 6(2) . .
C27 C12 C13 C8 -171.2(12) . .
C9 C8 C13 O1 174.3(13) . .
C7 C8 C13 O1 -7.7(19) . .
C9 C8 C13 C12 -6(2) . .
C7 C8 C13 C12 172.2(12) . .
C5 C4 C14 C15 -157(3) . .
C3 C4 C14 C15 24(3) . .
C5 C4 C14 C16 77(3) . .
C3 C4 C14 C16 -103(3) . .
C5 C4 C14 C17 -27(3) . .
C3 C4 C14 C17 153(3) . .
C9 C10 C20 C21 162(2) . .
C11 C10 C20 C21 -25(3) . .
C9 C10 C20 C23 37(3) . .
C11 C10 C20 C23 -150(2) . .
C9 C10 C20 C22 -79(3) . .
C11 C10 C20 C22 94(3) . .
C1 C2 C24 C25 -133.3(14) . .
C3 C2 C24 C25 48.7(18) . .
C1 C2 C24 C26 53.5(17) . .
C3 C2 C24 C26 -124.4(14) . .
C26 C24 C25 N1 -5(2) . .
C2 C24 C25 N1 -177.8(12) . .
C25 C24 C26 N2 3(2) . .
C2 C24 C26 N2 175.4(11) . .
C11 C12 C27 C28 -124.6(15) . .
C13 C12 C27 C28 52.4(18) . .
C11 C12 C27 C29 51(2) . .
C13 C12 C27 C29 -132.4(14) . .
C29 C27 C28 N3 -8(2) . .
C12 C27 C28 N3 166.6(13) . .
C28 C27 C29 N4 1(2) . .
C12 C27 C29 N4 -173.4(13) . .
C35 C30 C31 C32 0(2) . .
N1 C30 C31 C32 -178.8(12) . .
C35 C30 C31 C36 177.4(12) . .
N1 C30 C31 C36 -1.3(19) . .
C30 C31 C32 C33 -1(2) . .
C36 C31 C32 C33 -178.3(14) . .
C30 C31 C32 C37 178.3(16) . .
C36 C31 C32 C37 1(2) . .
C31 C32 C33 C34 2(2) . .
C37 C32 C33 C34 -176.9(17) . .
C32 C33 C34 C35 -3(2) . .
C33 C34 C35 C30 2(2) . .
C31 C30 C35 C34 -0.4(18) . .
N1 C30 C35 C34 178.3(11) . .
C43 C38 C39 C40 3.5(18) . .
N2 C38 C39 C40 -179.5(10) . .
C43 C38 C39 C44 179.8(13) . .
N2 C38 C39 C44 -3.1(18) . .
C38 C39 C40 C41 -2.8(18) . .
C44 C39 C40 C41 -179.2(13) . .
C38 C39 C40 C45 179.1(12) . .
C44 C39 C40 C45 2.7(19) . .
C39 C40 C41 C42 1(2) . .
C45 C40 C41 C42 179.2(14) . .
C40 C41 C42 C43 0(2) . .
C39 C38 C43 C42 -2.5(19) . .
N2 C38 C43 C42 -179.6(11) . .
C41 C42 C43 C38 1(2) . .
C51 C46 C47 C48 2.4(17) . .
N3 C46 C47 C48 -178.2(11) . .
C51 C46 C47 C52 179.6(10) . .
N3 C46 C47 C52 -1.0(15) . .
C46 C47 C48 C49 -2(2) . .
C52 C47 C48 C49 -179.4(14) . .
C46 C47 C48 C53 -179.0(13) . .
C52 C47 C48 C53 4(2) . .
C47 C48 C49 C50 2(2) . .
C53 C48 C49 C50 178.0(15) . .
C48 C49 C50 C51 -1(2) . .
C49 C50 C51 C46 0.6(19) . .
C47 C46 C51 C50 -1.5(16) . .
N3 C46 C51 C50 179.1(10) . .
C59 C54 C55 C56 0(2) . .
N4 C54 C55 C56 177.1(13) . .
C59 C54 C55 C60 173.9(14) . .
N4 C54 C55 C60 -9(2) . .
C54 C55 C56 C57 -2(2) . .
C60 C55 C56 C57 -175.1(16) . .
C54 C55 C56 C61 176.3(16) . .
C60 C55 C56 C61 3(2) . .
C55 C56 C57 C58 4(2) . .
C61 C56 C57 C58 -174.1(16) . .
C56 C57 C58 C59 -5(2) . .
C57 C58 C59 C54 4(2) . .
C55 C54 C59 C58 -2(2) . .
N4 C54 C59 C58 -178.7(12) . .
O2 C66 C67 C68 -172.7(18) . .
C71 C66 C67 C68 5(3) . .
O2 C66 C67 C89 13(3) . .
C71 C66 C67 C89 -169.8(19) . .
C66 C67 C68 C69 2(3) . .
C89 C67 C68 C69 177(2) . .
C67 C68 C69 C70 -6(4) . .
C67 C68 C69 C79 171(3) . .
C68 C69 C70 C71 3(5) . .
C79 C69 C70 C71 -174(3) . .
C69 C70 C71 C66 4(4) . .
C69 C70 C71 C72 -172(3) . .
O2 C66 C71 C70 170(2) . .
C67 C66 C71 C70 -7(3) . .
O2 C66 C71 C72 -15(3) . .
C67 C66 C71 C72 168.2(19) . .
C70 C71 C72 C73 -139(2) . .
C66 C71 C72 C73 46(2) . .
C70 C71 C72 C83 -18(3) . .
C66 C71 C72 C83 167.0(18) . .
C70 C71 C72 C84 103(3) . .
C66 C71 C72 C84 -72(2) . .
C71 C72 C73 C74 144.7(17) . .
C83 C72 C73 C74 23(3) . .
C84 C72 C73 C74 -95(2) . .
C71 C72 C73 C78 -43(2) . .
C83 C72 C73 C78 -164.6(16) . .
C84 C72 C73 C78 77.2(19) . .
C78 C73 C74 C75 3(2) . .
C72 C73 C74 C75 175.3(17) . .
C73 C74 C75 C76 -3(2) . .
C73 C74 C75 C85 176.1(17) . .
C74 C75 C76 C77 3(2) . .
C85 C75 C76 C77 -176.6(17) . .
C75 C76 C77 C78 -2(2) . .
C75 C76 C77 C92 178.5(15) . .
C76 C77 C78 O2 178.2(13) . .
C92 C77 C78 O2 -2(2) . .
C76 C77 C78 C73 1(2) . .
C92 C77 C78 C73 -179.4(14) . .
C74 C73 C78 O2 -178.7(13) . .
C72 C73 C78 O2 8(2) . .
C74 C73 C78 C77 -1(2) . .
C72 C73 C78 C77 -174.4(16) . .
C70 C69 C79 C82 60(5) . .
C68 C69 C79 C82 -117(4) . .
C70 C69 C79 C80 -161(3) . .
C68 C69 C79 C80 22(5) . .
C70 C69 C79 C81 -57(4) . .
C68 C69 C79 C81 126(3) . .
C76 C75 C85 C87 -113.8(19) . .
C74 C75 C85 C87 67(2) . .
C76 C75 C85 C88 6(3) . .
C74 C75 C85 C88 -173(2) . .
C76 C75 C85 C86 124(2) . .
C74 C75 C85 C86 -55(2) . .
C68 C67 C89 C90 40(2) . .
C66 C67 C89 C90 -145.5(18) . .
C68 C67 C89 C91 -133.6(19) . .
C66 C67 C89 C91 41(2) . .
C91 C89 C90 N6 -2(3) . .
C67 C89 C90 N6 -174.8(14) . .
C90 C89 C91 N5 4(3) . .
C67 C89 C91 N5 177.1(14) . .
C78 C77 C92 C94 -108.6(17) . .
C76 C77 C92 C94 71.3(18) . .
C78 C77 C92 C93 80.8(18) . .
C76 C77 C92 C93 -99.3(17) . .
C94 C92 C93 N8 2(3) . .
C77 C92 C93 N8 171.6(14) . .
C93 C92 C94 N7 -4(3) . .
C77 C92 C94 N7 -172.9(15) . .
C100 C95 C96 C97 -3(2) . .
N5 C95 C96 C97 -179.3(14) . .
C100 C95 C96 C101 178.3(15) . .
N5 C95 C96 C101 3(2) . .
C95 C96 C97 C98 3(3) . .
C101 C96 C97 C98 -178.9(18) . .
C95 C96 C97 C102 -179.5(14) . .
C101 C96 C97 C102 -1(2) . .
C96 C97 C98 C99 -3(3) . .
C102 C97 C98 C99 -179.6(18) . .
C97 C98 C99 C100 3(4) . .
C98 C99 C100 C95 -3(3) . .
N5 C95 C100 C99 179.1(15) . .
C96 C95 C100 C99 3(3) . .
N6 C103 C104 C105 179.5(19) . .
C108 C103 C104 C105 2(3) . .
C103 C104 C105 C106 0(3) . .
C104 C105 C106 C107 -4(3) . .
C105 C106 C107 C108 5(3) . .
C105 C106 C107 C110 -179.7(19) . .
C106 C107 C108 C103 -3(3) . .
C110 C107 C108 C103 -178.4(16) . .
C106 C107 C108 C109 -176.1(18) . .
C110 C107 C108 C109 9(3) . .
N6 C103 C108 C107 -177.8(16) . .
C104 C103 C108 C107 0(2) . .
N6 C103 C108 C109 -4(3) . .
C104 C103 C108 C109 173.0(16) . .
C116 C111 C112 C113 -7.1(18) . .
N7 C111 C112 C113 177.2(11) . .
C116 C111 C112 C117 171.6(12) . .
N7 C111 C112 C117 -4.2(17) . .
C111 C112 C113 C114 5(2) . .
C117 C112 C113 C114 -173.8(14) . .
C111 C112 C113 C118 -175.4(13) . .
C117 C112 C113 C118 6(2) . .
C112 C113 C114 C115 -1(2) . .
C118 C113 C114 C115 179.5(15) . .
C113 C114 C115 C116 -1(2) . .
C114 C115 C116 C111 -1(2) . .
C112 C111 C116 C115 5.2(19) . .
N7 C111 C116 C115 -179.0(12) . .
C124 C119 C120 C121 0.0 . .
N8 C119 C120 C121 -175.8(10) . .
C124 C119 C120 C125 179.1(18) . .
N8 C119 C120 C125 3.3(18) . .
C119 C120 C121 C122 0.0 . .
C125 C120 C121 C122 -179.1(17) . .
C119 C120 C121 C126 180(2) . .
C125 C120 C121 C126 1(2) . .
C120 C121 C122 C123 0.0 . .
C126 C121 C122 C123 -179.9(18) . .
C121 C122 C123 C124 0.0 . .
C122 C123 C124 C119 0.0 . .
C120 C119 C124 C123 0.0 . .
N8 C119 C124 C123 175.6(10) . .
O11 C131 C132 C133 -34(6) . .
C131 C132 C133 C134 45(7) . .
C132 C133 C134 O11 -29(5) . .
C24 C25 N1 C30 175.1(13) . .
C24 C25 N1 Zn1 -2.6(18) . .
C35 C30 N1 C25 119.1(12) . .
C31 C30 N1 C25 -62.2(16) . .
C35 C30 N1 Zn1 -63.3(14) . .
C31 C30 N1 Zn1 115.4(11) . .
C24 C26 N2 C38 -175.0(13) . .
C24 C26 N2 Zn1 7.0(17) . .
C43 C38 N2 C26 -91.8(13) . .
C39 C38 N2 C26 91.0(13) . .
C43 C38 N2 Zn1 86.2(12) . .
C39 C38 N2 Zn1 -90.9(12) . .
C27 C28 N3 C46 178.9(14) . .
C27 C28 N3 Zn2 7.6(19) . .
C51 C46 N3 C28 -67.2(14) . .
C47 C46 N3 C28 113.4(12) . .
C51 C46 N3 Zn2 103.8(12) . .
C47 C46 N3 Zn2 -75.6(13) . .
C27 C29 N4 C54 -178.5(13) . .
C27 C29 N4 Zn2 4.4(19) . .
C55 C54 N4 C29 -50.9(19) . .
C59 C54 N4 C29 125.8(13) . .
C55 C54 N4 Zn2 126.2(13) . .
C59 C54 N4 Zn2 -57.1(14) . .
C89 C91 N5 C95 -177.8(15) . .
C89 C91 N5 Zn3 2(2) . .
C100 C95 N5 C91 -79.4(17) . .
C96 C95 N5 C91 96.5(16) . .
C100 C95 N5 Zn3 101.3(15) . .
C96 C95 N5 Zn3 -82.8(15) . .
C89 C90 N6 C103 175.3(14) . .
C89 C90 N6 Zn3 -5(2) . .
C108 C103 N6 C90 -55(2) . .
C104 C103 N6 C90 128.1(14) . .
C108 C103 N6 Zn3 125.9(14) . .
C104 C103 N6 Zn3 -51.4(17) . .
C92 C94 N7 C111 177.6(15) . .
C92 C94 N7 Zn4 -6(2) . .
C112 C111 N7 C94 -56.0(16) . .
C116 C111 N7 C94 128.1(13) . .
C112 C111 N7 Zn4 128.4(10) . .
C116 C111 N7 Zn4 -47.5(15) . .
C92 C93 N8 C119 -168.8(14) . .
C92 C93 N8 Zn4 10(2) . .
C120 C119 N8 C93 -66.7(14) . .
C124 C119 N8 C93 117.6(12) . .
C120 C119 N8 Zn4 114.8(9) . .
C124 C119 N8 Zn4 -60.8(12) . .
C12 C13 O1 C1 178.7(11) . .
C8 C13 O1 C1 -1.3(19) . .
C2 C1 O1 C13 -173.0(11) . .
C6 C1 O1 C13 8.5(17) . .
C77 C78 O2 C66 -149.6(14) . .
C73 C78 O2 C66 27.9(19) . .
C67 C66 O2 C78 153.2(16) . .
C71 C66 O2 C78 -24(2) . .
C132 C131 O11 C134 21(8) . .
C133 C134 O11 C131 6(8) . .
S1S O3 S1 O10 67.1(7) . 2_666
Zn1 O3 S1 O10 -139.6(8) . 2_666
S1S O3 S1 C62 -45.4(10) . .
Zn1 O3 S1 C62 107.8(11) . .
C63 C62 S1 O10 54(3) . 2_666
S1S C62 S1 O10 -68.5(9) . 2_666
C63 C62 S1 O3 164(2) . .
S1S C62 S1 O3 41.4(8) . .
S1 O3 S1S C62 53.7(10) . .
Zn1 O3 S1S C62 -11(3) . .
S1 O3 S1S O10 -51.6(6) . 2_666
Zn1 O3 S1S O10 -117(2) . 2_666
C63 C62 S1S O3 -147(3) . .
S1 C62 S1S O3 -55.4(10) . .
C63 C62 S1S O10 -41(3) . 2_666
S1 C62 S1S O10 50.7(7) . 2_666
Zn1 O4 S2 O5 148.5(9) . .
Zn1 O4 S2 C64 -106.1(11) . .
Zn2 O5 S2 O4 -74.0(9) . .
Zn2 O5 S2 C64 -179.6(8) . .
C65 C64 S2 O4 -172.6(13) . .
C65 C64 S2 O5 -61.9(14) . .
S3 O6 S3S O7 -61.0(8) . .
Zn2 O6 S3S O7 180.0(10) . .
S3 O6 S3S C127 58.3(9) . .
Zn2 O6 S3S C127 -60.7(17) . .
S3 O7 S3S O6 56.8(9) . .
Zn3 O7 S3S O6 88.4(16) . .
S3 O7 S3S C127 -64.8(9) . .
Zn3 O7 S3S C127 -33.3(19) . .
C128 C127 S3S O6 165.9(16) . .
S3 C127 S3S O6 -57.3(9) . .
C128 C127 S3S O7 -67.6(17) . .
S3 C127 S3S O7 69.2(8) . .
S3S O6 S3 O7 49.6(7) . .
Zn2 O6 S3 O7 167.3(12) . .
S3S O6 S3 C127 -62.4(9) . .
Zn2 O6 S3 C127 55.3(18) . .
S3S O7 S3 O6 -52.0(7) . .
Zn3 O7 S3 O6 142.2(8) . .
S3S O7 S3 C127 66.3(8) . .
Zn3 O7 S3 C127 -99.4(8) . .
C128 C127 S3 O6 119(2) . .
S3S C127 S3 O6 58.4(8) . .
C128 C127 S3 O7 2(2) . .
S3S C127 S3 O7 -58.3(6) . .
Zn4 O9 S4 O8 -141.8(6) . .
Zn4 O9 S4 C129 111.8(8) . .
Zn3 O8 S4 O9 53.3(13) . .
Zn3 O8 S4 C129 160.1(12) . .
C130 C129 S4 O9 50.5(15) . .
C130 C129 S4 O8 -59.6(15) . .
S1S O3 Zn1 N2 118(2) . .
S1 O3 Zn1 N2 68.9(9) . .
S1S O3 Zn1 N1 3(2) . .
S1 O3 Zn1 N1 -46.7(10) . .
S1S O3 Zn1 O4 -129(2) . .
S1 O3 Zn1 O4 -178.9(8) . .
C26 N2 Zn1 O3 -136.5(9) . .
C38 N2 Zn1 O3 45.6(11) . .
C26 N2 Zn1 N1 -11.1(10) . .
C38 N2 Zn1 N1 171.0(10) . .
C26 N2 Zn1 O4 114.4(9) . .
C38 N2 Zn1 O4 -63.5(11) . .
C25 N1 Zn1 O3 134.9(9) . .
C30 N1 Zn1 O3 -42.6(12) . .
C25 N1 Zn1 N2 8.9(10) . .
C30 N1 Zn1 N2 -168.7(10) . .
C25 N1 Zn1 O4 -103.9(10) . .
C30 N1 Zn1 O4 78.5(11) . .
S2 O4 Zn1 O3 110.2(11) . .
S2 O4 Zn1 N2 -128.1(10) . .
S2 O4 Zn1 N1 -18.9(13) . .
S3S O6 Zn2 N4 135.3(14) . .
S3 O6 Zn2 N4 65.0(16) . .
S3S O6 Zn2 N3 -114.6(13) . .
S3 O6 Zn2 N3 175.0(14) . .
S3S O6 Zn2 O5 8.6(15) . .
S3 O6 Zn2 O5 -61.7(16) . .
C29 N4 Zn2 O6 118.2(10) . .
C54 N4 Zn2 O6 -58.9(10) . .
C29 N4 Zn2 N3 -3.9(11) . .
C54 N4 Zn2 N3 179.0(9) . .
C29 N4 Zn2 O5 -128.0(9) . .
C54 N4 Zn2 O5 54.9(11) . .
C28 N3 Zn2 O6 -119.3(11) . .
C46 N3 Zn2 O6 70.5(12) . .
C28 N3 Zn2 N4 -1.6(11) . .
C46 N3 Zn2 N4 -171.8(11) . .
C28 N3 Zn2 O5 126.3(10) . .
C46 N3 Zn2 O5 -43.9(12) . .
S2 O5 Zn2 O6 -148.1(8) . .
S2 O5 Zn2 N4 91.9(8) . .
S2 O5 Zn2 N3 -23.5(9) . .
C90 N6 Zn3 O7 129.2(11) . .
C103 N6 Zn3 O7 -51.3(11) . .
C90 N6 Zn3 O8 -118.5(11) . .
C103 N6 Zn3 O8 61.1(12) . .
C90 N6 Zn3 N5 7.8(11) . .
C103 N6 Zn3 N5 -172.7(11) . .
S3S O7 Zn3 N6 143.4(15) . .
S3 O7 Zn3 N6 165.7(6) . .
S3S O7 Zn3 O8 17.6(16) . .
S3 O7 Zn3 O8 39.9(7) . .
S3S O7 Zn3 N5 -108.3(15) . .
S3 O7 Zn3 N5 -86.0(7) . .
S4 O8 Zn3 N6 62.8(13) . .
S4 O8 Zn3 O7 -179.0(11) . .
S4 O8 Zn3 N5 -53.2(13) . .
C91 N5 Zn3 N6 -6.1(11) . .
C95 N5 Zn3 N6 173.2(11) . .
C91 N5 Zn3 O7 -121.7(10) . .
C95 N5 Zn3 O7 57.5(12) . .
C91 N5 Zn3 O8 122.2(10) . .
C95 N5 Zn3 O8 -58.5(13) . .
C93 N8 Zn4 O10 -140.2(10) . .
C119 N8 Zn4 O10 38.1(12) . .
C93 N8 Zn4 N7 -15.0(11) . .
C119 N8 Zn4 N7 163.3(11) . .
C93 N8 Zn4 O9 97.1(11) . .
C119 N8 Zn4 O9 -84.6(11) . .
S1 O10 Zn4 N8 167(2) 2_666 .
S1S O10 Zn4 N8 164.4(7) 2_666 .
S1 O10 Zn4 N7 52(3) 2_666 .
S1S O10 Zn4 N7 49.5(9) 2_666 .
S1 O10 Zn4 O9 -69(3) 2_666 .
S1S O10 Zn4 O9 -70.8(8) 2_666 .
C94 N7 Zn4 N8 13.4(11) . .
C111 N7 Zn4 N8 -170.9(11) . .
C94 N7 Zn4 O10 136.1(11) . .
C111 N7 Zn4 O10 -48.2(12) . .
C94 N7 Zn4 O9 -102.9(11) . .
C111 N7 Zn4 O9 72.8(11) . .
S4 O9 Zn4 N8 65.4(7) . .
S4 O9 Zn4 O10 -60.5(8) . .
S4 O9 Zn4 N7 172.7(6) . .
